data_7230559
loop_
_publ_author_name
'Zhu, Bang-Chang'
'Fang, Wei-Hui'
'Emayavaramban, Perumal'
'Zhang, Lei'
'Zhang, Jian'

_publ_section_title
;
 Structures and photophysical performances of (fluoro)salicylate
 stabilized polyoxo-titanium clusters
;
_journal_issue 39
_journal_name_full CrystEngComm
_journal_page_first 5964
_journal_paper_doi 10.1039/C8CE00150B
_journal_volume 20
_journal_year 2018
_chemical_formula_sum 'C105 H127 F9 O52 Ti13'
_chemical_formula_weight 3014.76
_space_group_crystal_system triclinic
_space_group_IT_number 2
_space_group_name_Hall '-P 1'
_space_group_name_H-M_alt 'P -1'
_symmetry_space_group_name_Hall '-P 1'
_symmetry_space_group_name_H-M 'P -1'
_atom_sites_solution_hydrogens mixed
_audit_creation_method SHELXL-2014/7
_audit_update_record
;
2018-04-09 deposited with the CCDC.
2018-04-25 downloaded from the CCDC.
;
_cell_angle_alpha 91.544(7)
_cell_angle_beta 92.106(15)
_cell_angle_gamma 93.021(13)
_cell_formula_units_Z 2
_cell_length_a 15.582(3)
_cell_length_b 19.365(2)
_cell_length_c 22.631(4)
_cell_measurement_reflns_used 18897
_cell_measurement_temperature 293(2)
_cell_measurement_theta_max 27.5826
_cell_measurement_theta_min 2.9747
_cell_volume 6811.9(19)
_computing_structure_refinement 'SHELXL-2014/7 (Sheldrick, 2014)'
_diffrn_ambient_temperature 293(2)
_diffrn_measured_fraction_theta_full 0.996
_diffrn_measured_fraction_theta_max 0.989
_diffrn_measurement_device_type mecury
_diffrn_measurement_method CCD_Profile_fitting
_diffrn_radiation_type MoK\a
_diffrn_radiation_wavelength 0.71073
_diffrn_reflns_av_R_equivalents 0.0840
_diffrn_reflns_av_unetI/netI 0.1112
_diffrn_reflns_Laue_measured_fraction_full 0.996
_diffrn_reflns_Laue_measured_fraction_max 0.989
_diffrn_reflns_limit_h_max 20
_diffrn_reflns_limit_h_min -20
_diffrn_reflns_limit_k_max 24
_diffrn_reflns_limit_k_min -25
_diffrn_reflns_limit_l_max 29
_diffrn_reflns_limit_l_min -29
_diffrn_reflns_number 79276
_diffrn_reflns_point_group_measured_fraction_full 0.996
_diffrn_reflns_point_group_measured_fraction_max 0.989
_diffrn_reflns_theta_full 25.242
_diffrn_reflns_theta_max 27.501
_diffrn_reflns_theta_min 2.873
_exptl_absorpt_coefficient_mu 0.811
_exptl_absorpt_correction_T_max 1.0000
_exptl_absorpt_correction_T_min 0.8072
_exptl_absorpt_correction_type multi-scan
_exptl_crystal_colour yellow
_exptl_crystal_density_diffrn 1.470
_exptl_crystal_description Prism
_exptl_crystal_F_000 3080
_exptl_crystal_size_max 0.5000
_exptl_crystal_size_mid 0.1500
_exptl_crystal_size_min 0.1500
_platon_squeeze_details ' ?'
_refine_diff_density_max 0.809
_refine_diff_density_min -0.503
_refine_diff_density_rms 0.088
_refine_ls_extinction_method none
_refine_ls_goodness_of_fit_ref 1.036
_refine_ls_hydrogen_treatment constr
_refine_ls_matrix_type full
_refine_ls_number_parameters 1602
_refine_ls_number_reflns 30974
_refine_ls_number_restraints 0
_refine_ls_restrained_S_all 1.036
_refine_ls_R_factor_all 0.1636
_refine_ls_R_factor_gt 0.0925
_refine_ls_shift/su_max 0.001
_refine_ls_shift/su_mean 0.000
_refine_ls_structure_factor_coef Fsqd
_refine_ls_weighting_details 'w=1/[\s^2^(Fo^2^)+(0.1194P)^2^] where P=(Fo^2^+2Fc^2^)/3'
_refine_ls_weighting_scheme calc
_refine_ls_wR_factor_gt 0.2263
_refine_ls_wR_factor_ref 0.2754
_reflns_Friedel_coverage 0.000
_reflns_number_gt 16104
_reflns_number_total 30974
_reflns_threshold_expression 'I > 2\s(I)'
_cod_data_source_file c8ce00150b1.cif
_cod_data_source_block PTC-95
_cod_depositor_comments
;
The following automatic conversions were performed:

'_exptl_absorpt_correction_type' value 'Multi-scan' changed to
'multi-scan' according to
/home/data/users/saulius/crontab/automatic-downloads/rss-feeds/RSC/lib/dictionaries/cif_core.dic
dictionary named 'cif_core.dic' version 2.4.2 from 2011-04-26.

Automatic conversion script
Id: cif_fix_values 4973 2017-02-22 13:04:09Z antanas 

 Adding full bibliography for 7230559--7230560.cif.
;
_cod_original_cell_volume 6812(2)
_cod_database_code 7230559
_shelx_shelxl_version_number 2014/7
_shelx_space_group_comment
;
The symmetry employed for this shelxl refinement is uniquely defined
by the following loop, which should always be used as a source of
symmetry information in preference to the above space-group names.
They are only intended as comments.
;

loop_
_space_group_symop_operation_xyz
'x, y, z'
'-x, -y, -z'

loop_
_atom_site_label
_atom_site_type_symbol
_atom_site_fract_x
_atom_site_fract_y
_atom_site_fract_z
_atom_site_U_iso_or_equiv
_atom_site_adp_type
_atom_site_occupancy
_atom_site_site_symmetry_order
_atom_site_calc_flag
_atom_site_refinement_flags_posn
_atom_site_refinement_flags_adp
Ti01 Ti 0.28897(7) 0.79420(5) 0.31456(4) 0.0438(2) Uani 1 1 d . .
Ti02 Ti 0.29782(7) 0.69245(5) 0.17825(4) 0.0443(2) Uani 1 1 d . .
Ti03 Ti 0.43540(6) 0.79929(6) 0.22248(5) 0.0461(3) Uani 1 1 d . .
Ti04 Ti 0.11225(7) 0.73564(6) 0.32453(5) 0.0495(3) Uani 1 1 d . .
Ti05 Ti 0.46023(7) 0.65760(6) 0.10363(5) 0.0497(3) Uani 1 1 d . .
Ti06 Ti 0.14014(7) 0.60661(6) 0.20918(5) 0.0517(3) Uani 1 1 d . .
Ti07 Ti 0.29201(8) 0.54487(6) 0.27895(5) 0.0536(3) Uani 1 1 d . .
Ti08 Ti 0.38726(7) 0.93732(6) 0.33466(5) 0.0514(3) Uani 1 1 d . .
Ti09 Ti 0.30686(8) 0.66468(6) 0.40602(5) 0.0522(3) Uani 1 1 d . .
Ti0A Ti 0.13868(7) 0.75125(6) 0.10266(5) 0.0551(3) Uani 1 1 d . .
Ti0B Ti 0.09168(7) 0.85738(6) 0.23110(5) 0.0534(3) Uani 1 1 d . .
Ti0C Ti 0.20047(9) 0.90432(7) 0.53307(6) 0.0639(3) Uani 1 1 d . .
Ti0D Ti 0.35446(10) 0.39636(7) 0.22833(6) 0.0727(4) Uani 1 1 d . .
O00E O 0.3147(2) 0.7534(2) 0.24008(16) 0.0460(9) Uani 1 1 d . .
O00F O 0.4194(2) 0.7192(2) 0.16751(17) 0.0467(9) Uani 1 1 d . .
O00G O 0.3192(3) 0.8621(2) 0.37681(17) 0.0514(10) Uani 1 1 d . .
O00H O 0.1809(2) 0.8120(2) 0.28775(17) 0.0461(9) Uani 1 1 d . .
O00I O 0.2314(2) 0.7242(2) 0.35900(17) 0.0490(9) Uani 1 1 d . .
O00J O 0.3759(2) 0.8568(2) 0.15777(18) 0.0490(9) Uani 1 1 d . .
O00K O 0.2692(2) 0.7828(2) 0.12791(17) 0.0481(9) Uani 1 1 d . .
O00L O 0.1770(2) 0.67981(19) 0.15637(17) 0.0467(9) Uani 1 1 d . .
O00M O 0.3218(3) 0.6565(2) 0.09307(16) 0.0502(10) Uani 1 1 d . .
O00N O 0.3888(3) 0.7259(2) 0.34872(17) 0.0520(10) Uani 1 1 d . .
O00O O 0.2742(2) 0.61733(19) 0.22434(17) 0.0473(9) Uani 1 1 d . .
O00P O 0.3949(3) 0.8547(2) 0.28490(17) 0.0504(10) Uani 1 1 d . .
O00Q O 0.1048(2) 0.8052(2) 0.16682(18) 0.0539(10) Uani 1 1 d . .
O00R O 0.4907(3) 0.7374(2) 0.28289(18) 0.0538(10) Uani 1 1 d . .
O00S O 0.2986(3) 0.5918(2) 0.34478(17) 0.0578(11) Uani 1 1 d . .
O00T O 0.5719(3) 0.6454(2) 0.13474(19) 0.0565(11) Uani 1 1 d . .
O00U O 0.1899(3) 0.5343(2) 0.14391(18) 0.0566(11) Uani 1 1 d . .
O00V O 0.1140(3) 0.6672(2) 0.27006(17) 0.0521(10) Uani 1 1 d . .
O00W O 0.1649(3) 0.5338(2) 0.26814(19) 0.0553(10) Uani 1 1 d . .
O00X O 0.4414(3) 0.5868(2) 0.04440(19) 0.0614(12) Uani 1 1 d . .
O00Y O 0.0246(2) 0.7880(2) 0.27918(19) 0.0539(10) Uani 1 1 d . .
O00Z O 0.0440(3) 0.6894(2) 0.37860(19) 0.0584(11) Uani 1 1 d . .
O010 O 0.4238(3) 0.5841(2) 0.16536(18) 0.0562(11) Uani 1 1 d . .
O011 O 0.1846(3) 0.9277(2) 0.2077(2) 0.0595(11) Uani 1 1 d . .
O012 O 0.3314(3) 1.0046(2) 0.3926(2) 0.0623(12) Uani 1 1 d . .
O013 O 0.2828(3) 0.4764(2) 0.19932(18) 0.0590(11) Uani 1 1 d . .
O014 O 0.2692(3) 0.9407(2) 0.2889(2) 0.0577(11) Uani 1 1 d . .
O015 O 0.1071(3) 0.8186(2) 0.39258(18) 0.0546(11) Uani 1 1 d . .
O016 O 0.4212(3) 1.0034(2) 0.2794(2) 0.0577(11) Uani 1 1 d . .
O017 O 0.2448(3) 0.8141(2) 0.49964(19) 0.0603(11) Uani 1 1 d . .
O018 O 0.3387(3) 0.7423(2) 0.46532(19) 0.0626(12) Uani 1 1 d . .
O019 O 0.5348(3) 0.8392(2) 0.2062(2) 0.0606(11) Uani 1 1 d . .
O01A O 0.0990(3) 0.8721(2) 0.4799(2) 0.0646(12) Uani 1 1 d . .
O01B O 0.4142(3) 0.6295(2) 0.43156(18) 0.0619(12) Uani 1 1 d . .
O01C O 0.0842(3) 0.9238(2) 0.3124(2) 0.0631(12) Uani 1 1 d . .
O01D O 0.1546(3) 0.8248(2) 0.0498(2) 0.0639(12) Uani 1 1 d . .
F01E F 0.2150(3) 0.4386(3) -0.06151(19) 0.0957(15) Uani 1 1 d . .
O01F O 0.2086(3) 0.6879(2) 0.03944(18) 0.0578(11) Uani 1 1 d . .
O01G O 0.4855(3) 0.9363(2) 0.3751(2) 0.0619(12) Uani 1 1 d . .
O01H O 0.4834(3) 0.7251(2) 0.05429(19) 0.0613(12) Uani 1 1 d . .
O01I O 0.0381(3) 0.5798(2) 0.1792(2) 0.0630(12) Uani 1 1 d . .
O01J O 0.2568(3) 0.9399(2) 0.4539(2) 0.0702(14) Uani 1 1 d . .
O01K O 0.2382(3) 0.6243(2) 0.45558(19) 0.0684(13) Uani 1 1 d . .
O01L O 0.3115(3) 0.9172(3) 0.5688(2) 0.0780(15) Uani 1 1 d . .
F01M F 0.2542(3) 0.5978(3) -0.16518(19) 0.1066(17) Uani 1 1 d . .
O01N O 0.1755(3) 0.9978(2) 0.5398(2) 0.0707(13) Uani 1 1 d . .
O01O O 0.0056(3) 0.9072(2) 0.2027(2) 0.0677(13) Uani 1 1 d . .
O01P O 0.4194(3) 0.5511(2) 0.2592(2) 0.0657(12) Uani 1 1 d . .
O01Q O 0.0392(3) 0.7202(3) 0.0708(2) 0.0716(13) Uani 1 1 d . .
O01R O 0.3174(3) 0.4502(2) 0.3019(2) 0.0692(13) Uani 1 1 d . .
O01S O 0.1510(3) 0.8734(3) 0.5978(2) 0.0798(15) Uani 1 1 d . .
F01T F 0.2837(4) 1.1229(3) 0.0825(2) 0.1179(19) Uani 1 1 d . .
O01U O 0.3864(4) 0.3968(3) 0.1487(2) 0.0860(17) Uani 1 1 d . .
F01V F 0.5817(3) 0.7543(3) 0.6146(3) 0.1161(19) Uani 1 1 d . .
F01W F 0.3962(4) 1.0272(3) -0.0020(3) 0.124(2) Uani 1 1 d . .
F01X F 0.7547(3) 0.6616(3) 0.3839(3) 0.121(2) Uani 1 1 d . .
F01Y F -0.0652(4) 0.7121(3) 0.6053(2) 0.140(2) Uani 1 1 d . .
C01Z C 0.3130(4) 0.8394(3) 0.1241(3) 0.0465(13) Uani 1 1 d . .
F020 F 0.7228(4) 0.5153(3) 0.3194(3) 0.127(2) Uani 1 1 d . .
C021 C 0.2771(4) 0.6592(3) 0.0432(2) 0.0488(14) Uani 1 1 d . .
C022 C 0.4646(4) 0.7151(3) 0.3317(3) 0.0489(14) Uani 1 1 d . .
C023 C 0.2810(4) 0.9985(4) 0.4361(3) 0.0586(17) Uani 1 1 d . .
O024 O 0.4580(4) 0.3748(3) 0.2540(2) 0.0959(19) Uani 1 1 d . .
C025 C 0.2506(4) 0.9576(3) 0.2369(3) 0.0511(15) Uani 1 1 d . .
C026 C 0.2914(4) 0.8847(3) 0.0746(3) 0.0559(15) Uani 1 1 d . .
C027 C 0.2491(4) 1.0607(4) 0.4646(3) 0.0642(18) Uani 1 1 d . .
C028 C 0.0152(4) 0.6989(4) 0.4342(3) 0.0624(18) Uani 1 1 d . .
O029 O 0.2836(4) 0.3241(3) 0.2307(3) 0.107(2) Uani 1 1 d . .
C02A C 0.6060(4) 0.6122(4) 0.1797(3) 0.0595(17) Uani 1 1 d . .
F02B F 0.2599(5) 1.2472(3) 0.4466(3) 0.154(3) Uani 1 1 d . .
C02C C 0.2458(4) 0.4902(3) 0.1489(3) 0.0551(16) Uani 1 1 d . .
C02D C 0.2153(5) 0.8739(4) 0.0390(3) 0.0676(19) Uani 1 1 d . .
C02E C 0.3912(4) 0.5886(3) -0.0058(3) 0.0557(15) Uani 1 1 d . .
C02F C 0.3849(5) 1.0314(3) 0.2322(3) 0.0592(17) Uani 1 1 d . .
C02G C 0.3030(4) 1.0110(3) 0.2084(3) 0.0566(16) Uani 1 1 d . .
C02H C 0.0845(4) 0.8194(4) 0.4450(3) 0.0563(16) Uani 1 1 d . .
C02I C 0.5552(4) 0.5767(3) 0.2202(3) 0.0578(16) Uani 1 1 d . .
C02J C 0.0359(4) 0.7587(3) 0.4691(3) 0.0585(16) Uani 1 1 d . .
C02K C 0.2587(5) 0.4295(4) -0.0082(3) 0.0677(19) Uani 1 1 d . .
C02L C 0.4609(4) 0.5715(3) 0.2136(3) 0.0555(15) Uani 1 1 d . .
C02M C 0.2305(4) 0.4622(3) 0.0407(3) 0.0585(16) Uani 1 1 d . .
H02A H 0.1839 0.4902 0.0380 0.070 Uiso 1 1 calc R U
C02N C 0.3143(4) 0.6240(3) -0.0082(3) 0.0578(16) Uani 1 1 d . .
C02O C 0.5225(4) 0.6789(3) 0.3692(3) 0.0569(16) Uani 1 1 d . .
C02P C 0.1986(5) 1.0572(4) 0.5140(3) 0.0642(18) Uani 1 1 d . .
C02Q C 0.2661(5) 0.6268(4) -0.0633(3) 0.072(2) Uani 1 1 d . .
H02B H 0.2155 0.6501 -0.0661 0.087 Uiso 1 1 calc R U
C02R C 0.3837(5) 0.8127(4) 0.5482(3) 0.0604(17) Uani 1 1 d . .
C02S C 0.3178(5) 0.7888(3) 0.5017(3) 0.0597(17) Uani 1 1 d . .
C02T C 0.3436(5) 0.4092(4) 0.0976(3) 0.0681(19) Uani 1 1 d . .
C02U C 0.4958(5) 0.6393(4) 0.4178(3) 0.068(2) Uani 1 1 d . .
C02V C 0.2730(4) 0.4528(3) 0.0952(3) 0.0544(15) Uani 1 1 d . .
C02W C 0.4173(5) 0.5532(4) -0.0561(3) 0.0668(19) Uani 1 1 d . .
H02C H 0.4658 0.5272 -0.0539 0.080 Uiso 1 1 calc R U
C02X C 0.3706(5) 0.5566(4) -0.1097(3) 0.069(2) Uani 1 1 d . .
H02D H 0.3886 0.5342 -0.1436 0.083 Uiso 1 1 calc R U
C02Y C 0.2691(5) 1.0416(4) 0.1583(3) 0.0699(19) Uani 1 1 d . .
H02E H 0.2142 1.0282 0.1434 0.084 Uiso 1 1 calc R U
C02Z C 0.3750(5) 0.8751(4) 0.5803(3) 0.0678(19) Uani 1 1 d . .
C030 C 0.2976(5) 0.5938(5) -0.1118(3) 0.077(2) Uani 1 1 d . .
C031 C 0.4333(5) 1.0823(4) 0.2027(3) 0.074(2) Uani 1 1 d . .
H03A H 0.4887 1.0957 0.2167 0.089 Uiso 1 1 calc R U
C032 C 0.5967(5) 0.5437(4) 0.2674(3) 0.071(2) Uani 1 1 d . .
H03B H 0.5645 0.5192 0.2945 0.085 Uiso 1 1 calc R U
C033 C 0.3689(5) 0.3796(4) 0.0453(3) 0.071(2) Uani 1 1 d . .
H03C H 0.4170 0.3531 0.0459 0.085 Uiso 1 1 calc R U
C034 C 0.3261(5) 0.3880(4) -0.0069(4) 0.076(2) Uani 1 1 d . .
H03D H 0.3427 0.3657 -0.0412 0.091 Uiso 1 1 calc R U
C035 C 0.3534(5) 0.9372(4) 0.0607(3) 0.0689(19) Uani 1 1 d . .
H03E H 0.4039 0.9448 0.0837 0.083 Uiso 1 1 calc R U
C036 C 0.2685(5) 1.1260(4) 0.4409(4) 0.082(2) Uani 1 1 d . .
H03F H 0.3007 1.1296 0.4072 0.098 Uiso 1 1 calc R U
C037 C 0.4543(5) 0.7719(4) 0.5599(3) 0.0697(19) Uani 1 1 d . .
H03G H 0.4602 0.7307 0.5387 0.084 Uiso 1 1 calc R U
C038 C 0.3181(6) 1.0917(4) 0.1312(4) 0.083(2) Uani 1 1 d . .
C039 C 0.4373(5) 0.8950(4) 0.6232(3) 0.072(2) Uani 1 1 d . .
H03H H 0.4323 0.9363 0.6445 0.087 Uiso 1 1 calc R U
C03A C 0.6107(5) 0.6842(4) 0.3579(3) 0.072(2) Uani 1 1 d . .
H03I H 0.6303 0.7084 0.3257 0.087 Uiso 1 1 calc R U
C03B C 0.0087(5) 0.7614(4) 0.5268(3) 0.083(2) Uani 1 1 d . .
H03J H 0.0241 0.7996 0.5515 0.099 Uiso 1 1 calc R U
C03C C 0.2044(6) 0.9199(5) -0.0079(4) 0.098(3) Uani 1 1 d . .
H03K H 0.1539 0.9155 -0.0312 0.118 Uiso 1 1 calc R U
C03D C -0.0355(5) 0.6442(4) 0.4571(4) 0.079(2) Uani 1 1 d . .
H03L H -0.0503 0.6049 0.4336 0.094 Uiso 1 1 calc R U
C03E C 0.6960(5) 0.6148(5) 0.1886(4) 0.081(2) Uani 1 1 d . .
H03M H 0.7306 0.6387 0.1626 0.097 Uiso 1 1 calc R U
C03F C 0.7330(6) 0.5824(5) 0.2354(4) 0.090(3) Uani 1 1 d . .
H03N H 0.7925 0.5845 0.2410 0.108 Uiso 1 1 calc R U
C03G C 0.3989(6) 1.1128(4) 0.1532(4) 0.092(3) Uani 1 1 d . .
H03O H 0.4305 1.1475 0.1348 0.110 Uiso 1 1 calc R U
C03H C 0.2393(7) 1.1845(4) 0.4679(5) 0.098(3) Uani 1 1 d . .
C03I C 0.1699(5) 1.1167(4) 0.5396(4) 0.086(2) Uani 1 1 d . .
H03P H 0.1362 1.1141 0.5726 0.103 Uiso 1 1 calc R U
C03J C 0.5066(5) 0.8557(4) 0.6357(4) 0.080(2) Uani 1 1 d . .
H03Q H 0.5476 0.8698 0.6650 0.096 Uiso 1 1 calc R U
C03K C 0.5137(6) 0.7941(4) 0.6029(4) 0.080(2) Uani 1 1 d . .
C03L C 0.6842(6) 0.5481(5) 0.2729(4) 0.088(3) Uani 1 1 d . .
C03M C -0.0658(5) 0.7682(6) 0.2715(4) 0.099(3) Uani 1 1 d . .
C03N C 0.5572(6) 0.6068(5) 0.4527(3) 0.086(3) Uani 1 1 d . .
H03R H 0.5393 0.5800 0.4839 0.104 Uiso 1 1 calc R U
C03O C 0.1913(6) 1.1809(5) 0.5160(5) 0.103(3) Uani 1 1 d . .
H03S H 0.1725 1.2210 0.5336 0.124 Uiso 1 1 calc R U
C03P C 0.6684(5) 0.6525(5) 0.3958(4) 0.088(3) Uani 1 1 d . .
C03Q C -0.0391(6) 0.7093(5) 0.5465(4) 0.095(3) Uani 1 1 d . .
C03R C -0.0283(6) 0.5523(5) 0.1389(4) 0.091(3) Uani 1 1 d . .
H03T H -0.0679 0.5892 0.1322 0.109 Uiso 1 1 calc R U
C03S C 0.2639(8) 0.9698(5) -0.0202(5) 0.111(3) Uani 1 1 d . .
H03U H 0.2538 0.9991 -0.0514 0.133 Uiso 1 1 calc R U
C03T C 0.3371(7) 0.9772(5) 0.0120(4) 0.092(3) Uani 1 1 d . .
C03U C 0.4268(7) 0.4536(5) 0.3818(4) 0.108(3) Uani 1 1 d . .
H03V H 0.4560 0.4732 0.3491 0.162 Uiso 1 1 calc R U
H03W H 0.4201 0.4890 0.4115 0.162 Uiso 1 1 calc R U
H03X H 0.4599 0.4178 0.3982 0.162 Uiso 1 1 calc R U
C03V C 0.5016(7) 0.7917(4) 0.0311(4) 0.097(3) Uani 1 1 d . .
H03Y H 0.4872 0.8271 0.0603 0.116 Uiso 1 1 calc R U
C03W C 0.0892(6) 0.4222(4) 0.2750(5) 0.114(4) Uani 1 1 d . .
H03Z H 0.1297 0.4147 0.2449 0.171 Uiso 1 1 calc R U
H04A H 0.0962 0.3891 0.3054 0.171 Uiso 1 1 calc R U
H04B H 0.0318 0.4169 0.2580 0.171 Uiso 1 1 calc R U
C03X C 0.0452(6) 0.9888(5) 0.3237(4) 0.095(3) Uani 1 1 d . .
H04C H -0.0121 0.9836 0.3041 0.114 Uiso 1 1 calc R U
C03Y C -0.0635(6) 0.6489(5) 0.5144(4) 0.095(3) Uani 1 1 d . .
H04D H -0.0968 0.6134 0.5305 0.114 Uiso 1 1 calc R U
C03Z C 0.0285(7) 0.9984(5) 0.3908(4) 0.112(3) Uani 1 1 d . .
H04E H 0.0026 1.0417 0.3976 0.169 Uiso 1 1 calc R U
H04F H -0.0094 0.9612 0.4030 0.169 Uiso 1 1 calc R U
H04G H 0.0821 0.9982 0.4131 0.169 Uiso 1 1 calc R U
C040 C 0.6428(7) 0.6136(6) 0.4416(4) 0.115(4) Uani 1 1 d . .
H04H H 0.6830 0.5920 0.4651 0.137 Uiso 1 1 calc R U
C041 C 0.1042(7) 0.4923(5) 0.3006(4) 0.105(3) Uani 1 1 d . .
C042 C 0.2522(8) 0.2549(5) 0.2150(7) 0.133(5) Uani 1 1 d . .
H04I H 0.2994 0.2332 0.1956 0.160 Uiso 1 1 calc R U
C043 C 0.2065(9) 0.6094(7) 0.5152(6) 0.160(6) Uani 1 1 d . .
C044 C 0.5586(10) 0.9179(7) 0.4111(7) 0.167(7) Uani 1 1 d . .
H04J H 0.6154 0.9351 0.3990 0.200 Uiso 1 1 calc R U
C045 C 0.0056(6) 0.5333(7) 0.0805(5) 0.167(6) Uani 1 1 d . .
H04K H -0.0408 0.5151 0.0546 0.250 Uiso 1 1 calc R U
H04L H 0.0323 0.5736 0.0636 0.250 Uiso 1 1 calc R U
H04M H 0.0473 0.4990 0.0856 0.250 Uiso 1 1 calc R U
C046 C -0.0342(8) 0.9196(7) 0.1470(5) 0.130(4) Uani 1 1 d . .
H04N H -0.0406 0.8750 0.1253 0.155 Uiso 1 1 calc R U
C047 C -0.0854(6) 0.7281(8) 0.2234(8) 0.231(10) Uani 1 1 d . .
H04O H -0.0334 0.7145 0.2060 0.347 Uiso 1 1 calc R U
H04P H -0.1188 0.6877 0.2343 0.347 Uiso 1 1 calc R U
H04Q H -0.1181 0.7534 0.1953 0.347 Uiso 1 1 calc R U
C048 C 0.4469(9) 0.7983(6) -0.0235(5) 0.160(6) Uani 1 1 d . .
H04R H 0.4583 0.8430 -0.0397 0.240 Uiso 1 1 calc R U
H04S H 0.4596 0.7630 -0.0520 0.240 Uiso 1 1 calc R U
H04T H 0.3873 0.7931 -0.0141 0.240 Uiso 1 1 calc R U
C049 C 0.3410(8) 0.4239(7) 0.3611(4) 0.139(5) Uani 1 1 d . .
C04A C 0.5932(8) 0.3416(7) 0.2956(6) 0.158(5) Uani 1 1 d . .
H04U H 0.5897 0.3850 0.3167 0.237 Uiso 1 1 calc R U
H04V H 0.5812 0.3044 0.3217 0.237 Uiso 1 1 calc R U
H04W H 0.6500 0.3383 0.2811 0.237 Uiso 1 1 calc R U
C04B C 0.0155(8) 0.9656(8) 0.1114(6) 0.187(7) Uani 1 1 d . .
H04X H -0.0150 0.9718 0.0745 0.280 Uiso 1 1 calc R U
H04Y H 0.0251 1.0096 0.1319 0.280 Uiso 1 1 calc R U
H04Z H 0.0698 0.9464 0.1041 0.280 Uiso 1 1 calc R U
C04C C 0.0869(9) 1.0494(5) 0.2978(6) 0.171(7) Uani 1 1 d . .
H05A H 0.0564 1.0897 0.3077 0.256 Uiso 1 1 calc R U
H05B H 0.1452 1.0554 0.3130 0.256 Uiso 1 1 calc R U
H05C H 0.0865 1.0430 0.2555 0.256 Uiso 1 1 calc R U
C04D C 0.5541(10) 0.8580(7) 0.4344(7) 0.190(7) Uani 1 1 d . .
H05D H 0.6061 0.8516 0.4572 0.284 Uiso 1 1 calc R U
H05E H 0.5060 0.8550 0.4597 0.284 Uiso 1 1 calc R U
H05F H 0.5469 0.8228 0.4037 0.284 Uiso 1 1 calc R U
C04E C 0.1652(9) 0.8538(7) 0.6587(5) 0.140(5) Uani 1 1 d . .
H05G H 0.1054 0.8514 0.6709 0.168 Uiso 1 1 calc R U
C04F C -0.1170(6) 0.8008(8) 0.3120(5) 0.166(6) Uani 1 1 d . .
H05H H -0.0809 0.8258 0.3415 0.249 Uiso 1 1 calc R U
H05I H -0.1523 0.8325 0.2916 0.249 Uiso 1 1 calc R U
H05J H -0.1530 0.7667 0.3306 0.249 Uiso 1 1 calc R U
C04G C 0.2415(13) 0.2193(7) 0.2700(8) 0.230(10) Uani 1 1 d . .
H05K H 0.2937 0.2250 0.2938 0.345 Uiso 1 1 calc R U
H05L H 0.1954 0.2385 0.2909 0.345 Uiso 1 1 calc R U
H05M H 0.2283 0.1710 0.2616 0.345 Uiso 1 1 calc R U
C04H C -0.0779(8) 0.4951(7) 0.1649(7) 0.195(7) Uani 1 1 d . .
H05N H -0.1221 0.4774 0.1370 0.292 Uiso 1 1 calc R U
H05O H -0.0403 0.4589 0.1745 0.292 Uiso 1 1 calc R U
H05P H -0.1037 0.5114 0.2001 0.292 Uiso 1 1 calc R U
C04I C 0.5961(8) 0.7982(5) 0.0213(7) 0.186(8) Uani 1 1 d . .
H05Q H 0.6106 0.8427 0.0056 0.279 Uiso 1 1 calc R U
H05R H 0.6274 0.7935 0.0582 0.279 Uiso 1 1 calc R U
H05S H 0.6110 0.7626 -0.0063 0.279 Uiso 1 1 calc R U
C04J C 0.5311(9) 0.3375(8) 0.2464(7) 0.177(7) Uani 1 1 d . .
C04K C -0.0201(9) 0.7251(10) 0.0225(7) 0.188(7) Uani 1 1 d . .
C04L C 0.5270(9) 0.2778(7) 0.2105(8) 0.209(8) Uani 1 1 d . .
H05T H 0.5827 0.2587 0.2102 0.313 Uiso 1 1 calc R U
H05U H 0.4862 0.2445 0.2257 0.313 Uiso 1 1 calc R U
H05V H 0.5094 0.2889 0.1710 0.313 Uiso 1 1 calc R U
C04M C 0.1621(12) 0.5415(9) 0.5121(7) 0.236(9) Uani 1 1 d . .
H05W H 0.1137 0.5418 0.4847 0.354 Uiso 1 1 calc R U
H05X H 0.2008 0.5077 0.4990 0.354 Uiso 1 1 calc R U
H05Y H 0.1426 0.5300 0.5506 0.354 Uiso 1 1 calc R U
C04N C 0.2727(13) 0.6068(11) 0.5533(10) 0.254(10) Uiso 1 1 d . .
H05Z H 0.3034 0.6512 0.5562 0.382 Uiso 1 1 calc R U
H06A H 0.2523 0.5949 0.5914 0.382 Uiso 1 1 calc R U
H06B H 0.3104 0.5726 0.5399 0.382 Uiso 1 1 calc R U
C04O C 0.6070(9) 0.8803(11) 0.1990(14) 0.35(2) Uani 1 1 d . .
C04P C 0.6102(9) 0.9421(8) 0.1807(10) 0.257(11) Uani 1 1 d . .
H06C H 0.5529 0.9575 0.1755 0.386 Uiso 1 1 calc R U
H06D H 0.6420 0.9720 0.2093 0.386 Uiso 1 1 calc R U
H06E H 0.6382 0.9435 0.1436 0.386 Uiso 1 1 calc R U
C04Q C 0.1975(10) 0.9216(10) 0.6923(6) 0.228(9) Uani 1 1 d . .
H06F H 0.1696 0.9599 0.6756 0.342 Uiso 1 1 calc R U
H06G H 0.1843 0.9184 0.7333 0.342 Uiso 1 1 calc R U
H06H H 0.2585 0.9283 0.6889 0.342 Uiso 1 1 calc R U
C04R C 0.2831(11) 0.3933(10) 0.3914(6) 0.254(11) Uani 1 1 d . .
H06I H 0.2342 0.3796 0.3659 0.380 Uiso 1 1 calc R U
H06J H 0.3059 0.3531 0.4088 0.380 Uiso 1 1 calc R U
H06K H 0.2661 0.4243 0.4220 0.380 Uiso 1 1 calc R U
C04S C -0.0053(11) 0.6806(11) -0.0259(7) 0.252(10) Uani 1 1 d . .
H06L H 0.0552 0.6740 -0.0276 0.379 Uiso 1 1 calc R U
H06M H -0.0357 0.6368 -0.0212 0.379 Uiso 1 1 calc R U
H06N H -0.0252 0.7008 -0.0618 0.379 Uiso 1 1 calc R U
C04T C 0.1864(13) 0.2543(8) 0.1737(10) 0.285(13) Uani 1 1 d . .
H06O H 0.1668 0.2074 0.1642 0.427 Uiso 1 1 calc R U
H06P H 0.1400 0.2790 0.1892 0.427 Uiso 1 1 calc R U
H06Q H 0.2061 0.2761 0.1387 0.427 Uiso 1 1 calc R U
C04U C -0.0988(10) 0.7433(10) 0.0355(8) 0.249(10) Uani 1 1 d . .
H06R H -0.0953 0.7737 0.0699 0.374 Uiso 1 1 calc R U
H06S H -0.1237 0.7667 0.0027 0.374 Uiso 1 1 calc R U
H06T H -0.1342 0.7027 0.0433 0.374 Uiso 1 1 calc R U
C15 C -0.1236(8) 0.9432(11) 0.1559(8) 0.290(13) Uani 1 1 d . .
H15A H -0.1508 0.9516 0.1182 0.435 Uiso 1 1 calc R U
H15B H -0.1567 0.9080 0.1754 0.435 Uiso 1 1 calc R U
H15C H -0.1203 0.9850 0.1798 0.435 Uiso 1 1 calc R U
C16 C 0.0636(14) 0.5190(7) 0.3405(9) 0.333(17) Uani 1 1 d . .
H16A H 0.0263 0.4843 0.3573 0.499 Uiso 1 1 calc R U
H16B H 0.1031 0.5388 0.3706 0.499 Uiso 1 1 calc R U
H16C H 0.0297 0.5546 0.3244 0.499 Uiso 1 1 calc R U
C3 C 0.1832(14) 0.7829(9) 0.6636(8) 0.267(11) Uani 1 1 d . .
H3A H 0.1920 0.7725 0.7045 0.401 Uiso 1 1 calc R U
H3B H 0.1356 0.7544 0.6469 0.401 Uiso 1 1 calc R U
H3C H 0.2341 0.7738 0.6427 0.401 Uiso 1 1 calc R U
C2 C 0.6728(17) 0.8414(13) 0.2113(12) 0.338(14) Uiso 1 1 d . .
H2A H 0.6515 0.7971 0.2242 0.508 Uiso 1 1 calc R U
H2B H 0.7053 0.8352 0.1765 0.508 Uiso 1 1 calc R U
H2C H 0.7091 0.8637 0.2421 0.508 Uiso 1 1 calc R U
C100 C 0.5174(14) 0.9580(10) 0.4800(10) 0.282(12) Uani 1 1 d . .
H10B H 0.4615 0.9374 0.4872 0.422 Uiso 1 1 d R U
H10C H 0.5562 0.9496 0.5126 0.422 Uiso 1 1 d R U

loop_
_atom_site_aniso_label
_atom_site_aniso_U_11
_atom_site_aniso_U_22
_atom_site_aniso_U_33
_atom_site_aniso_U_23
_atom_site_aniso_U_13
_atom_site_aniso_U_12
Ti01 0.0494(6) 0.0455(6) 0.0360(5) -0.0019(5) 0.0051(4) -0.0039(4)
Ti02 0.0521(6) 0.0477(6) 0.0327(5) 0.0008(4) 0.0051(4) -0.0027(4)
Ti03 0.0467(6) 0.0524(6) 0.0388(6) -0.0015(5) 0.0071(4) -0.0049(5)
Ti04 0.0535(6) 0.0524(7) 0.0422(6) -0.0015(5) 0.0105(5) -0.0079(5)
Ti05 0.0568(7) 0.0555(7) 0.0370(6) 0.0012(5) 0.0087(5) 0.0016(5)
Ti06 0.0563(7) 0.0516(7) 0.0457(6) -0.0037(5) 0.0050(5) -0.0106(5)
Ti07 0.0760(8) 0.0484(7) 0.0360(6) 0.0016(5) 0.0067(5) -0.0038(5)
Ti08 0.0573(7) 0.0507(7) 0.0448(6) -0.0049(5) 0.0070(5) -0.0092(5)
Ti09 0.0714(7) 0.0512(7) 0.0338(5) 0.0004(5) 0.0047(5) 0.0001(5)
Ti0A 0.0557(7) 0.0659(8) 0.0431(6) 0.0010(5) -0.0031(5) 0.0009(5)
Ti0B 0.0515(6) 0.0583(7) 0.0506(7) 0.0008(5) 0.0035(5) 0.0030(5)
Ti0C 0.0780(9) 0.0634(8) 0.0500(7) -0.0112(6) 0.0149(6) -0.0015(6)
Ti0D 0.0998(11) 0.0601(8) 0.0581(8) 0.0030(7) -0.0041(7) 0.0090(7)
O00E 0.050(2) 0.052(2) 0.035(2) -0.0016(18) 0.0029(16) -0.0047(17)
O00F 0.049(2) 0.049(2) 0.042(2) -0.0049(18) 0.0039(17) 0.0003(17)
O00G 0.062(3) 0.048(2) 0.043(2) 0.0004(19) 0.0057(18) -0.0092(19)
O00H 0.044(2) 0.050(2) 0.044(2) 0.0037(18) 0.0067(16) -0.0033(17)
O00I 0.056(2) 0.053(2) 0.038(2) 0.0026(19) 0.0073(17) -0.0049(18)
O00J 0.050(2) 0.049(2) 0.047(2) 0.0062(19) 0.0021(18) -0.0049(18)
O00K 0.053(2) 0.049(2) 0.042(2) 0.0046(19) 0.0026(17) -0.0029(18)
O00L 0.048(2) 0.049(2) 0.043(2) 0.0035(18) 0.0025(17) -0.0014(17)
O00M 0.062(3) 0.058(3) 0.031(2) -0.0054(18) 0.0047(17) -0.0002(19)
O00N 0.060(3) 0.055(3) 0.040(2) 0.0077(19) 0.0050(18) -0.0029(19)
O00O 0.058(2) 0.041(2) 0.043(2) 0.0038(18) 0.0044(18) 0.0006(17)
O00P 0.060(2) 0.048(2) 0.042(2) -0.0102(19) 0.0093(18) -0.0081(18)
O00Q 0.051(2) 0.065(3) 0.045(2) -0.005(2) 0.0012(18) 0.0024(19)
O00R 0.051(2) 0.065(3) 0.046(2) 0.008(2) 0.0008(18) 0.007(2)
O00S 0.090(3) 0.047(2) 0.036(2) -0.0073(19) 0.004(2) -0.002(2)
O00T 0.053(2) 0.069(3) 0.048(3) -0.001(2) 0.0051(19) 0.003(2)
O00U 0.071(3) 0.056(3) 0.042(2) -0.010(2) 0.000(2) 0.006(2)
O00V 0.068(3) 0.047(2) 0.040(2) -0.0089(19) 0.0100(19) -0.0061(19)
O00W 0.070(3) 0.047(2) 0.048(2) 0.003(2) 0.013(2) -0.0071(19)
O00X 0.077(3) 0.065(3) 0.042(2) -0.008(2) 0.001(2) 0.006(2)
O00Y 0.047(2) 0.058(3) 0.056(3) 0.004(2) 0.0061(19) -0.0024(19)
O00Z 0.064(3) 0.060(3) 0.051(3) 0.001(2) 0.019(2) -0.008(2)
O010 0.061(3) 0.065(3) 0.042(2) 0.009(2) 0.0017(19) 0.003(2)
O011 0.061(3) 0.061(3) 0.057(3) 0.011(2) 0.008(2) -0.003(2)
O012 0.076(3) 0.053(3) 0.056(3) -0.014(2) 0.018(2) -0.010(2)
O013 0.088(3) 0.050(3) 0.040(2) 0.005(2) -0.002(2) 0.005(2)
O014 0.057(3) 0.063(3) 0.053(3) 0.010(2) 0.007(2) -0.006(2)
O015 0.064(3) 0.054(3) 0.046(2) -0.007(2) 0.024(2) -0.0081(19)
O016 0.065(3) 0.050(3) 0.057(3) 0.001(2) 0.011(2) -0.012(2)
O017 0.073(3) 0.057(3) 0.050(3) -0.014(2) 0.004(2) -0.004(2)
O018 0.084(3) 0.059(3) 0.044(2) -0.012(2) 0.006(2) 0.003(2)
O019 0.049(2) 0.069(3) 0.063(3) 0.005(2) 0.010(2) -0.013(2)
O01A 0.077(3) 0.069(3) 0.048(3) -0.006(2) 0.013(2) 0.002(2)
O01B 0.083(3) 0.067(3) 0.037(2) 0.006(2) 0.001(2) 0.011(2)
O01C 0.067(3) 0.056(3) 0.067(3) -0.005(2) 0.012(2) 0.006(2)
O01D 0.065(3) 0.076(3) 0.052(3) 0.013(2) -0.008(2) 0.008(2)
F01E 0.105(4) 0.133(4) 0.049(3) -0.016(3) -0.005(2) 0.018(3)
O01F 0.061(3) 0.074(3) 0.038(2) -0.004(2) -0.0033(19) 0.000(2)
O01G 0.059(3) 0.072(3) 0.053(3) -0.005(2) -0.006(2) -0.008(2)
O01H 0.077(3) 0.060(3) 0.048(3) 0.006(2) 0.018(2) 0.002(2)
O01I 0.052(3) 0.071(3) 0.063(3) -0.013(2) 0.004(2) -0.012(2)
O01J 0.095(4) 0.054(3) 0.062(3) -0.008(2) 0.030(3) -0.010(2)
O01K 0.093(4) 0.071(3) 0.040(2) 0.010(2) 0.012(2) -0.010(3)
O01L 0.082(4) 0.076(3) 0.073(3) -0.033(3) -0.004(3) 0.003(3)
F01M 0.114(4) 0.158(5) 0.044(2) -0.023(3) -0.013(2) 0.000(3)
O01N 0.081(3) 0.063(3) 0.069(3) -0.007(3) 0.025(3) 0.004(2)
O01O 0.057(3) 0.073(3) 0.074(3) 0.008(3) -0.003(2) 0.012(2)
O01P 0.073(3) 0.076(3) 0.050(3) 0.016(2) 0.006(2) 0.007(2)
O01Q 0.056(3) 0.093(4) 0.064(3) -0.004(3) -0.011(2) -0.002(2)
O01R 0.105(4) 0.059(3) 0.043(3) 0.013(2) -0.003(2) -0.003(3)
O01S 0.098(4) 0.090(4) 0.052(3) -0.003(3) 0.026(3) 0.002(3)
F01T 0.147(5) 0.109(4) 0.098(4) 0.058(3) -0.009(3) -0.014(3)
O01U 0.102(4) 0.106(4) 0.053(3) 0.002(3) -0.003(3) 0.041(3)
F01V 0.113(4) 0.114(4) 0.118(5) -0.017(3) -0.044(3) 0.019(3)
F01W 0.143(5) 0.098(4) 0.131(5) 0.069(4) 0.000(4) -0.026(3)
F01X 0.070(3) 0.160(5) 0.134(5) 0.015(4) -0.021(3) 0.025(3)
F01Y 0.199(6) 0.149(5) 0.071(4) 0.001(4) 0.069(4) -0.041(4)
C01Z 0.056(4) 0.044(3) 0.041(3) 0.007(3) 0.009(3) 0.002(3)
F020 0.112(4) 0.157(5) 0.113(5) 0.042(4) -0.031(3) 0.030(4)
C021 0.058(4) 0.055(4) 0.033(3) 0.001(3) 0.001(2) -0.002(3)
C022 0.055(4) 0.052(4) 0.037(3) -0.004(3) -0.001(3) -0.007(3)
C023 0.061(4) 0.062(4) 0.052(4) -0.017(3) 0.005(3) 0.004(3)
O024 0.113(5) 0.110(5) 0.066(4) -0.001(3) -0.021(3) 0.037(4)
C025 0.045(3) 0.050(4) 0.059(4) -0.002(3) 0.007(3) 0.005(3)
C026 0.059(4) 0.061(4) 0.048(4) 0.012(3) 0.005(3) 0.007(3)
C027 0.070(4) 0.062(4) 0.059(4) -0.006(4) 0.008(3) -0.008(3)
C028 0.055(4) 0.074(5) 0.059(4) -0.002(4) 0.021(3) -0.003(3)
O029 0.137(6) 0.069(4) 0.113(5) -0.001(4) 0.002(4) -0.015(3)
C02A 0.059(4) 0.074(5) 0.044(4) -0.004(3) -0.002(3) -0.008(3)
F02B 0.217(7) 0.058(3) 0.193(7) 0.015(4) 0.103(6) 0.006(4)
C02C 0.071(4) 0.046(4) 0.047(4) -0.008(3) 0.013(3) -0.008(3)
C02D 0.080(5) 0.069(5) 0.056(4) 0.022(4) 0.006(4) 0.010(4)
C02E 0.072(4) 0.056(4) 0.038(3) 0.003(3) 0.002(3) -0.003(3)
C02F 0.079(5) 0.041(4) 0.057(4) 0.002(3) 0.017(3) -0.012(3)
C02G 0.071(4) 0.047(4) 0.051(4) -0.002(3) 0.006(3) -0.005(3)
C02H 0.053(4) 0.066(4) 0.050(4) -0.002(3) 0.008(3) 0.004(3)
C02I 0.071(4) 0.060(4) 0.044(3) -0.003(3) 0.006(3) 0.013(3)
C02J 0.057(4) 0.059(4) 0.060(4) -0.001(3) 0.019(3) 0.001(3)
C02K 0.069(5) 0.085(5) 0.048(4) -0.005(4) -0.006(3) -0.002(4)
C02L 0.063(4) 0.048(4) 0.057(4) 0.011(3) 0.006(3) 0.008(3)
C02M 0.053(4) 0.065(4) 0.056(4) -0.009(3) 0.005(3) -0.006(3)
C02N 0.075(4) 0.057(4) 0.041(3) -0.003(3) 0.005(3) -0.003(3)
C02O 0.060(4) 0.070(4) 0.040(3) -0.006(3) -0.006(3) 0.012(3)
C02P 0.073(5) 0.056(4) 0.063(4) -0.005(4) 0.008(3) -0.006(3)
C02Q 0.076(5) 0.104(6) 0.036(3) -0.005(4) 0.004(3) -0.002(4)
C02R 0.081(5) 0.063(4) 0.035(3) -0.003(3) 0.004(3) -0.014(3)
C02S 0.076(5) 0.053(4) 0.049(4) -0.006(3) 0.010(3) -0.007(3)
C02T 0.081(5) 0.069(5) 0.054(4) -0.002(4) 0.011(4) 0.004(4)
C02U 0.096(6) 0.066(5) 0.042(4) 0.001(3) -0.016(4) 0.017(4)
C02V 0.059(4) 0.054(4) 0.050(4) -0.006(3) 0.004(3) 0.000(3)
C02W 0.077(5) 0.067(5) 0.055(4) -0.018(4) 0.019(3) -0.005(3)
C02X 0.091(5) 0.075(5) 0.040(4) -0.016(3) 0.008(3) -0.015(4)
C02Y 0.087(5) 0.065(5) 0.057(4) 0.001(4) 0.005(4) -0.002(4)
C02Z 0.075(5) 0.064(5) 0.062(5) -0.012(4) 0.005(4) -0.011(4)
C030 0.089(6) 0.103(6) 0.037(4) -0.005(4) -0.005(3) -0.003(5)
C031 0.096(6) 0.064(5) 0.059(5) 0.012(4) 0.000(4) -0.022(4)
C032 0.079(5) 0.079(5) 0.055(4) 0.002(4) -0.007(4) 0.010(4)
C033 0.075(5) 0.081(5) 0.059(4) -0.001(4) 0.013(4) 0.011(4)
C034 0.084(5) 0.078(5) 0.063(5) -0.014(4) 0.005(4) 0.000(4)
C035 0.084(5) 0.059(4) 0.065(5) 0.007(4) 0.008(4) 0.010(4)
C036 0.088(6) 0.061(5) 0.099(7) -0.001(5) 0.028(5) 0.005(4)
C037 0.085(5) 0.073(5) 0.050(4) -0.002(4) -0.001(4) 0.004(4)
C038 0.102(7) 0.073(5) 0.073(6) 0.014(5) 0.018(5) -0.010(5)
C039 0.075(5) 0.083(5) 0.056(4) -0.018(4) -0.001(4) -0.011(4)
C03A 0.072(5) 0.083(5) 0.062(5) 0.001(4) -0.010(4) 0.015(4)
C03B 0.103(6) 0.088(6) 0.055(5) -0.001(4) 0.028(4) -0.019(5)
C03C 0.095(6) 0.131(8) 0.070(6) 0.043(6) -0.012(5) 0.014(6)
C03D 0.091(6) 0.080(5) 0.066(5) 0.016(4) 0.028(4) -0.014(4)
C03E 0.064(5) 0.111(7) 0.067(5) -0.012(5) 0.005(4) 0.006(4)
C03F 0.072(5) 0.112(7) 0.087(7) 0.004(6) -0.011(5) 0.021(5)
C03G 0.127(8) 0.066(5) 0.083(6) 0.008(5) 0.041(6) -0.024(5)
C03H 0.136(8) 0.049(5) 0.112(8) 0.002(5) 0.047(6) 0.006(5)
C03I 0.093(6) 0.075(6) 0.090(6) -0.018(5) 0.026(5) 0.008(4)
C03J 0.087(6) 0.085(6) 0.063(5) -0.011(4) -0.004(4) -0.022(4)
C03K 0.093(6) 0.078(5) 0.065(5) 0.002(4) -0.013(4) -0.012(4)
C03L 0.092(6) 0.095(7) 0.076(6) 0.003(5) -0.019(5) 0.012(5)
C03M 0.047(4) 0.155(9) 0.090(6) -0.046(6) 0.014(4) -0.027(5)
C03N 0.098(6) 0.118(7) 0.045(4) 0.018(4) -0.008(4) 0.025(5)
C03O 0.135(8) 0.066(6) 0.112(8) -0.004(5) 0.049(7) 0.016(5)
C03P 0.062(5) 0.115(7) 0.088(6) -0.013(6) -0.014(4) 0.020(5)
C03Q 0.122(8) 0.109(7) 0.055(5) 0.006(5) 0.041(5) -0.016(6)
C03R 0.089(6) 0.093(6) 0.085(6) -0.017(5) -0.014(5) -0.027(5)
C03S 0.143(9) 0.090(7) 0.100(8) 0.062(6) -0.001(7) -0.008(6)
C03T 0.110(7) 0.087(6) 0.078(6) 0.038(5) 0.000(5) -0.009(5)
C03U 0.142(9) 0.113(8) 0.066(6) 0.028(5) -0.022(5) -0.010(6)
C03V 0.140(8) 0.060(5) 0.096(7) 0.005(5) 0.060(6) 0.004(5)
C03W 0.105(7) 0.065(6) 0.170(11) 0.013(6) 0.020(7) -0.035(5)
C03X 0.112(7) 0.080(6) 0.099(7) 0.003(5) 0.034(6) 0.031(5)
C03Y 0.106(7) 0.093(7) 0.088(7) 0.021(5) 0.043(5) -0.016(5)
C03Z 0.140(9) 0.108(8) 0.093(7) -0.009(6) 0.037(6) 0.039(6)
C040 0.117(9) 0.153(10) 0.076(7) 0.026(7) -0.023(6) 0.040(7)
C041 0.134(8) 0.085(6) 0.094(7) -0.004(5) 0.060(6) -0.044(6)
C042 0.150(10) 0.070(7) 0.173(13) -0.038(8) -0.031(9) -0.019(6)
C043 0.168(12) 0.167(12) 0.142(11) 0.108(10) -0.010(9) -0.068(10)
C044 0.197(13) 0.116(9) 0.176(14) 0.047(10) -0.131(11) -0.036(9)
C045 0.087(7) 0.266(16) 0.136(11) -0.112(11) -0.025(7) -0.011(8)
C046 0.127(9) 0.155(10) 0.108(9) 0.057(8) -0.033(7) 0.015(8)
C047 0.057(6) 0.257(17) 0.36(2) -0.189(18) -0.007(10) -0.033(8)
C048 0.284(18) 0.138(10) 0.069(7) 0.062(7) 0.043(9) 0.066(11)
C049 0.156(10) 0.184(12) 0.069(6) 0.072(7) -0.035(6) -0.069(9)
C04A 0.139(11) 0.165(12) 0.170(13) -0.017(10) -0.047(9) 0.056(9)
C04B 0.141(11) 0.290(19) 0.142(12) 0.140(13) 0.014(9) 0.049(12)
C04C 0.224(15) 0.078(7) 0.222(15) 0.034(9) 0.140(12) 0.020(8)
C04D 0.235(17) 0.126(11) 0.197(16) 0.011(11) -0.125(13) -0.014(11)
C04E 0.209(14) 0.153(12) 0.056(6) 0.014(7) 0.015(7) -0.013(10)
C04F 0.072(7) 0.281(17) 0.144(11) -0.067(12) 0.026(7) 0.011(8)
C04G 0.40(3) 0.104(11) 0.177(17) 0.044(12) 0.006(17) -0.076(13)
C04H 0.150(11) 0.165(12) 0.253(18) 0.059(12) -0.093(11) -0.103(9)
C04I 0.184(13) 0.076(7) 0.30(2) 0.001(10) 0.164(14) -0.032(7)
C04J 0.145(12) 0.198(15) 0.188(15) -0.058(12) -0.057(10) 0.086(11)
C04K 0.117(10) 0.30(2) 0.141(12) -0.072(13) -0.080(9) 0.052(11)
C04L 0.206(16) 0.152(13) 0.26(2) -0.111(14) -0.032(14) 0.052(11)
C04M 0.32(2) 0.230(18) 0.146(14) 0.080(13) 0.002(14) -0.132(17)
C04O 0.078(9) 0.220(18) 0.78(6) 0.27(3) 0.079(18) -0.012(10)
C04P 0.166(15) 0.131(12) 0.48(3) 0.079(17) 0.109(18) -0.055(10)
C04Q 0.215(17) 0.35(3) 0.112(12) -0.082(15) -0.014(11) -0.006(16)
C04R 0.237(18) 0.38(3) 0.133(12) 0.154(15) -0.040(11) -0.160(18)
C04S 0.25(2) 0.38(3) 0.118(13) -0.079(16) -0.080(13) 0.006(18)
C04T 0.30(2) 0.172(16) 0.36(3) -0.058(18) -0.21(2) -0.003(15)
C04U 0.156(14) 0.35(3) 0.24(2) -0.030(18) -0.110(14) 0.097(16)
C15 0.093(10) 0.46(3) 0.34(2) 0.27(2) -0.006(12) 0.072(14)
C16 0.52(3) 0.095(10) 0.39(3) -0.044(14) 0.39(3) -0.095(14)
C3 0.44(3) 0.186(17) 0.180(18) 0.105(15) -0.003(18) 0.067(19)
C100 0.36(3) 0.24(2) 0.23(2) -0.077(19) -0.05(2) -0.03(2)

loop_
_atom_type_symbol
_atom_type_description
_atom_type_scat_dispersion_real
_atom_type_scat_dispersion_imag
_atom_type_scat_source
C C 0.0033 0.0016 'International Tables Vol C Tables 4.2.6.8 and 6.1.1.4'
F F 0.0171 0.0103 'International Tables Vol C Tables 4.2.6.8 and 6.1.1.4'
O O 0.0106 0.0060 'International Tables Vol C Tables 4.2.6.8 and 6.1.1.4'
Ti Ti 0.2776 0.4457 'International Tables Vol C Tables 4.2.6.8 and 6.1.1.4'
H H 0.0000 0.0000 'International Tables Vol C Tables 4.2.6.8 and 6.1.1.4'

loop_
_geom_angle_atom_site_label_1
_geom_angle_atom_site_label_2
_geom_angle_atom_site_label_3
_geom_angle
_geom_angle_site_symmetry_1
_geom_angle_site_symmetry_3
O00H Ti01 O00E 91.56(17) . .
O00H Ti01 O00I 84.41(18) . .
O00E Ti01 O00I 107.56(17) . .
O00H Ti01 O00G 106.21(17) . .
O00E Ti01 O00G 148.45(17) . .
O00I Ti01 O00G 100.09(17) . .
O00H Ti01 O00P 119.12(18) . .
O00E Ti01 O00P 74.74(15) . .
O00I Ti01 O00P 156.46(18) . .
O00G Ti01 O00P 73.84(16) . .
O00H Ti01 O00N 153.76(17) . .
O00E Ti01 O00N 83.22(16) . .
O00I Ti01 O00N 72.86(16) . .
O00G Ti01 O00N 90.84(17) . .
O00P Ti01 O00N 84.36(16) . .
O00H Ti01 Ti04 41.86(13) . .
O00E Ti01 Ti04 99.22(12) . .
O00I Ti01 Ti04 42.80(12) . .
O00G Ti01 Ti04 111.48(13) . .
O00P Ti01 Ti04 160.66(13) . .
O00N Ti01 Ti04 113.53(12) . .
O00H Ti01 Ti08 106.19(13) . .
O00E Ti01 Ti08 110.90(12) . .
O00I Ti01 Ti08 139.60(12) . .
O00G Ti01 Ti08 39.58(12) . .
O00P Ti01 Ti08 37.97(10) . .
O00N Ti01 Ti08 99.67(11) . .
Ti04 Ti01 Ti08 137.42(5) . .
O00H Ti01 Ti03 117.36(13) . .
O00E Ti01 Ti03 40.33(11) . .
O00I Ti01 Ti03 136.10(12) . .
O00G Ti01 Ti03 108.29(12) . .
O00P Ti01 Ti03 35.98(10) . .
O00N Ti01 Ti03 73.92(11) . .
Ti04 Ti01 Ti03 139.25(5) . .
Ti08 Ti01 Ti03 73.90(4) . .
O00H Ti01 Ti09 117.04(13) . .
O00E Ti01 Ti09 102.92(13) . .
O00I Ti01 Ti09 32.70(12) . .
O00G Ti01 Ti09 92.11(13) . .
O00P Ti01 Ti09 123.83(12) . .
O00N Ti01 Ti09 40.82(11) . .
Ti04 Ti01 Ti09 75.23(4) . .
Ti08 Ti01 Ti09 123.39(4) . .
Ti03 Ti01 Ti09 112.12(4) . .
O00E Ti02 O00O 94.82(18) . .
O00E Ti02 O00L 110.63(17) . .
O00O Ti02 O00L 82.95(17) . .
O00E Ti02 O00F 81.31(16) . .
O00O Ti02 O00F 117.11(18) . .
O00L Ti02 O00F 156.49(17) . .
O00E Ti02 O00M 152.57(18) . .
O00O Ti02 O00M 108.48(17) . .
O00L Ti02 O00M 87.02(16) . .
O00F Ti02 O00M 75.35(16) . .
O00E Ti02 O00K 84.74(16) . .
O00O Ti02 O00K 156.34(17) . .
O00L Ti02 O00K 75.18(16) . .
O00F Ti02 O00K 86.27(16) . .
O00M Ti02 O00K 79.61(16) . .
O00E Ti02 Ti06 103.74(13) . .
O00O Ti02 Ti06 43.64(13) . .
O00L Ti02 Ti06 39.57(12) . .
O00F Ti02 Ti06 159.84(13) . .
O00M Ti02 Ti06 103.13(12) . .
O00K Ti02 Ti06 113.46(11) . .
O00E Ti02 Ti03 42.78(12) . .
O00O Ti02 Ti03 118.28(13) . .
O00L Ti02 Ti03 143.03(12) . .
O00F Ti02 Ti03 39.61(11) . .
O00M Ti02 Ti03 111.06(12) . .
O00K Ti02 Ti03 76.81(11) . .
Ti06 Ti02 Ti03 145.66(5) . .
O00E Ti02 Ti05 117.69(13) . .
O00O Ti02 Ti05 106.81(13) . .
O00L Ti02 Ti05 129.23(12) . .
O00F Ti02 Ti05 36.69(11) . .
O00M Ti02 Ti05 42.31(11) . .
O00K Ti02 Ti05 94.12(11) . .
Ti06 Ti02 Ti05 132.11(5) . .
Ti03 Ti02 Ti05 76.23(4) . .
O00E Ti02 Ti0A 103.94(13) . .
O00O Ti02 Ti0A 117.19(13) . .
O00L Ti02 Ti0A 34.29(12) . .
O00F Ti02 Ti0A 124.67(13) . .
O00M Ti02 Ti0A 78.52(12) . .
O00K Ti02 Ti0A 41.16(11) . .
Ti06 Ti02 Ti0A 73.62(4) . .
Ti03 Ti02 Ti0A 115.70(5) . .
Ti05 Ti02 Ti0A 115.09(4) . .
O019 Ti03 O00P 104.57(19) . .
O019 Ti03 O00F 105.44(19) . .
O00P Ti03 O00F 149.99(17) . .
O019 Ti03 O00R 92.2(2) . .
O00P Ti03 O00R 89.93(18) . .
O00F Ti03 O00R 89.02(17) . .
O019 Ti03 O00J 89.7(2) . .
O00P Ti03 O00J 92.69(17) . .
O00F Ti03 O00J 87.41(16) . .
O00R Ti03 O00J 176.30(17) . .
O019 Ti03 O00E 178.3(2) . .
O00P Ti03 O00E 75.42(16) . .
O00F Ti03 O00E 74.58(15) . .
O00R Ti03 O00E 89.48(17) . .
O00J Ti03 O00E 88.65(16) . .
O019 Ti03 Ti02 143.76(15) . .
O00P Ti03 Ti02 110.77(12) . .
O00F Ti03 Ti02 39.62(11) . .
O00R Ti03 Ti02 95.53(13) . .
O00J Ti03 Ti02 81.10(11) . .
O00E Ti03 Ti02 35.91(10) . .
O019 Ti03 Ti01 144.27(15) . .
O00P Ti03 Ti01 40.89(12) . .
O00F Ti03 Ti01 109.49(12) . .
O00R Ti03 Ti01 81.21(12) . .
O00J Ti03 Ti01 99.09(11) . .
O00E Ti03 Ti01 36.12(10) . .
Ti02 Ti03 Ti01 71.97(4) . .
O00V Ti04 O00Z 97.89(19) . .
O00V Ti04 O00H 102.34(17) . .
O00Z Ti04 O00H 159.72(18) . .
O00V Ti04 O00Y 94.43(19) . .
O00Z Ti04 O00Y 101.62(19) . .
O00H Ti04 O00Y 75.54(16) . .
O00V Ti04 O00I 96.10(18) . .
O00Z Ti04 O00I 101.87(19) . .
O00H Ti04 O00I 77.53(16) . .
O00Y Ti04 O00I 152.61(18) . .
O00V Ti04 O015 178.49(17) . .
O00Z Ti04 O015 80.68(17) . .
O00H Ti04 O015 79.07(15) . .
O00Y Ti04 O015 85.41(17) . .
O00I Ti04 O015 84.69(16) . .
O00V Ti04 Ti01 98.79(14) . .
O00Z Ti04 Ti01 139.94(15) . .
O00H Ti04 Ti01 37.50(11) . .
O00Y Ti04 Ti01 113.04(13) . .
O00I Ti04 Ti01 40.25(12) . .
O015 Ti04 Ti01 82.64(11) . .
O00V Ti04 Ti0B 95.60(14) . .
O00Z Ti04 Ti0B 137.42(15) . .
O00H Ti04 Ti0B 39.11(11) . .
O00Y Ti04 Ti0B 36.98(12) . .
O00I Ti04 Ti0B 116.59(12) . .
O015 Ti04 Ti0B 85.17(12) . .
Ti01 Ti04 Ti0B 76.39(4) . .
O01H Ti05 O00T 99.5(2) . .
O01H Ti05 O00X 95.9(2) . .
O00T Ti05 O00X 104.58(19) . .
O01H Ti05 O00F 95.30(18) . .
O00T Ti05 O00F 98.87(17) . .
O00X Ti05 O00F 151.91(19) . .
O01H Ti05 O010 174.36(19) . .
O00T Ti05 O010 83.91(18) . .
O00X Ti05 O010 87.54(19) . .
O00F Ti05 O010 79.70(17) . .
O01H Ti05 O00M 97.02(19) . .
O00T Ti05 O00M 162.23(18) . .
O00X Ti05 O00M 80.05(17) . .
O00F Ti05 O00M 73.05(15) . .
O010 Ti05 O00M 79.11(16) . .
O01H Ti05 Ti02 109.90(15) . .
O00T Ti05 Ti02 125.87(13) . .
O00X Ti05 Ti02 115.90(15) . .
O00F Ti05 Ti02 36.05(11) . .
O010 Ti05 Ti02 64.50(12) . .
O00M Ti05 Ti02 40.50(10) . .
O01I Ti06 O00V 102.4(2) . .
O01I Ti06 O00L 102.7(2) . .
O00V Ti06 O00L 94.50(17) . .
O01I Ti06 O00W 103.3(2) . .
O00V Ti06 O00W 90.23(18) . .
O00L Ti06 O00W 151.90(18) . .
O01I Ti06 O00O 162.05(18) . .
O00V Ti06 O00O 95.56(17) . .
O00L Ti06 O00O 75.95(16) . .
O00W Ti06 O00O 76.03(17) . .
O01I Ti06 O00U 85.75(18) . .
O00V Ti06 O00U 171.45(18) . .
O00L Ti06 O00U 86.17(17) . .
O00W Ti06 O00U 85.27(17) . .
O00O Ti06 O00U 76.32(16) . .
O01I Ti06 Ti02 140.17(17) . .
O00V Ti06 Ti02 93.14(13) . .
O00L Ti06 Ti02 38.99(11) . .
O00W Ti06 Ti02 113.16(13) . .
O00O Ti06 Ti02 37.20(11) . .
O00U Ti06 Ti02 82.01(12) . .
O01I Ti06 Ti07 138.79(17) . .
O00V Ti06 Ti07 94.61(14) . .
O00L Ti06 Ti07 113.21(12) . .
O00W Ti06 Ti07 38.71(12) . .
O00O Ti06 Ti07 37.33(11) . .
O00U Ti06 Ti07 77.35(12) . .
Ti02 Ti06 Ti07 74.52(4) . .
O00S Ti07 O00O 100.40(19) . .
O00S Ti07 O01R 104.0(2) . .
O00O Ti07 O01R 155.13(18) . .
O00S Ti07 O00W 99.1(2) . .
O00O Ti07 O00W 80.86(18) . .
O01R Ti07 O00W 99.9(2) . .
O00S Ti07 O01P 99.0(2) . .
O00O Ti07 O01P 88.08(18) . .
O01R Ti07 O01P 83.4(2) . .
O00W Ti07 O01P 160.23(18) . .
O00S Ti07 O013 174.86(19) . .
O00O Ti07 O013 84.63(16) . .
O01R Ti07 O013 71.11(17) . .
O00W Ti07 O013 80.57(17) . .
O01P Ti07 O013 82.12(18) . .
O00S Ti07 Ti06 103.81(16) . .
O00O Ti07 Ti06 41.64(12) . .
O01R Ti07 Ti06 133.58(15) . .
O00W Ti07 Ti06 39.24(13) . .
O01P Ti07 Ti06 127.36(14) . .
O013 Ti07 Ti06 79.23(12) . .
O00S Ti07 Ti0D 137.50(16) . .
O00O Ti07 Ti0D 118.75(12) . .
O01R Ti07 Ti0D 36.56(14) . .
O00W Ti07 Ti0D 102.63(12) . .
O01P Ti07 Ti0D 68.49(14) . .
O013 Ti07 Ti0D 38.34(11) . .
Ti06 Ti07 Ti0D 116.13(5) . .
O01G Ti08 O016 97.7(2) . .
O01G Ti08 O00P 99.94(19) . .
O016 Ti08 O00P 98.30(18) . .
O01G Ti08 O00G 99.4(2) . .
O016 Ti08 O00G 162.54(19) . .
O00P Ti08 O00G 75.39(16) . .
O01G Ti08 O012 95.4(2) . .
O016 Ti08 O012 97.00(19) . .
O00P Ti08 O012 156.63(18) . .
O00G Ti08 O012 84.81(17) . .
O01G Ti08 O014 178.0(2) . .
O016 Ti08 O014 82.69(19) . .
O00P Ti08 O014 81.90(18) . .
O00G Ti08 O014 80.32(17) . .
O012 Ti08 O014 82.65(18) . .
O01G Ti08 Ti01 115.37(16) . .
O016 Ti08 Ti01 129.83(14) . .
O00P Ti08 Ti01 42.05(12) . .
O00G Ti08 Ti01 37.15(11) . .
O012 Ti08 Ti01 115.02(13) . .
O014 Ti08 Ti01 65.58(12) . .
O01K Ti09 O01B 100.1(2) . .
O01K Ti09 O00S 97.3(2) . .
O01B Ti09 O00S 87.70(19) . .
O01K Ti09 O00I 104.5(2) . .
O01B Ti09 O00I 155.16(19) . .
O00S Ti09 O00I 92.11(18) . .
O01K Ti09 O018 91.3(2) . .
O01B Ti09 O018 84.43(19) . .
O00S Ti09 O018 169.3(2) . .
O00I Ti09 O018 91.97(18) . .
O01K Ti09 O00N 173.7(2) . .
O01B Ti09 O00N 82.69(18) . .
O00S Ti09 O00N 88.45(17) . .
O00I Ti09 O00N 72.47(16) . .
O018 Ti09 O00N 83.31(17) . .
O01K Ti09 Ti01 134.29(18) . .
O01B Ti09 Ti01 124.01(15) . .
O00S Ti09 Ti01 95.79(13) . .
O00I Ti09 Ti01 31.31(11) . .
O018 Ti09 Ti01 82.65(14) . .
O00N Ti09 Ti01 41.80(11) . .
O01Q Ti0A O00Q 101.9(2) . .
O01Q Ti0A O01D 95.3(2) . .
O00Q Ti0A O01D 96.6(2) . .
O01Q Ti0A O00L 106.6(2) . .
O00Q Ti0A O00L 90.87(18) . .
O01D Ti0A O00L 154.87(19) . .
O01Q Ti0A O00K 170.2(2) . .
O00Q Ti0A O00K 87.68(16) . .
O01D Ti0A O00K 81.32(18) . .
O00L Ti0A O00K 75.04(16) . .
O01Q Ti0A O01F 91.21(19) . .
O00Q Ti0A O01F 166.08(17) . .
O01D Ti0A O01F 86.67(19) . .
O00L Ti0A O01F 80.81(16) . .
O00K Ti0A O01F 79.43(15) . .
O01Q Ti0A Ti02 138.31(18) . .
O00Q Ti0A Ti02 92.70(13) . .
O01D Ti0A Ti02 121.78(14) . .
O00L Ti0A Ti02 33.57(11) . .
O00K Ti0A Ti02 41.74(11) . .
O01F Ti0A Ti02 74.20(12) . .
O00Q Ti0B O01O 98.0(2) . .
O00Q Ti0B O00Y 99.11(19) . .
O01O Ti0B O00Y 100.4(2) . .
O00Q Ti0B O011 91.98(19) . .
O01O Ti0B O011 93.5(2) . .
O00Y Ti0B O011 160.81(19) . .
O00Q Ti0B O00H 98.39(17) . .
O01O Ti0B O00H 163.2(2) . .
O00Y Ti0B O00H 73.05(16) . .
O011 Ti0B O00H 89.95(17) . .
O00Q Ti0B O01C 176.35(18) . .
O01O Ti0B O01C 84.7(2) . .
O00Y Ti0B O01C 82.84(17) . .
O011 Ti0B O01C 85.32(18) . .
O00H Ti0B O01C 79.18(16) . .
O00Q Ti0B Ti04 96.22(15) . .
O01O Ti0B Ti04 136.61(17) . .
O00Y Ti0B Ti04 36.70(12) . .
O011 Ti0B Ti04 126.80(14) . .
O00H Ti0B Ti04 36.87(11) . .
O01C Ti0B Ti04 83.48(13) . .
O01S Ti0C O01N 99.4(2) . .
O01S Ti0C O01L 95.1(3) . .
O01N Ti0C O01L 94.8(2) . .
O01S Ti0C O01A 93.0(2) . .
O01N Ti0C O01A 97.7(2) . .
O01L Ti0C O01A 163.74(19) . .
O01S Ti0C O017 100.2(2) . .
O01N Ti0C O017 160.4(2) . .
O01L Ti0C O017 84.5(2) . .
O01A Ti0C O017 80.19(19) . .
O01S Ti0C O01J 178.3(2) . .
O01N Ti0C O01J 81.1(2) . .
O01L Ti0C O01J 86.4(2) . .
O01A Ti0C O01J 85.3(2) . .
O017 Ti0C O01J 79.32(18) . .
O029 Ti0D O024 109.5(3) . .
O029 Ti0D O01U 103.5(3) . .
O024 Ti0D O01U 92.8(3) . .
O029 Ti0D O01R 99.4(3) . .
O024 Ti0D O01R 99.3(2) . .
O01U Ti0D O01R 148.9(2) . .
O029 Ti0D O013 106.4(3) . .
O024 Ti0D O013 144.0(3) . .
O01U Ti0D O013 81.0(2) . .
O01R Ti0D O013 72.47(18) . .
O029 Ti0D Ti07 118.3(2) . .
O024 Ti0D Ti07 115.0(2) . .
O01U Ti0D Ti07 114.32(17) . .
O01R Ti0D Ti07 34.83(13) . .
O013 Ti0D Ti07 41.49(12) . .
Ti02 O00E Ti01 154.8(2) . .
Ti02 O00E Ti03 101.32(17) . .
Ti01 O00E Ti03 103.55(17) . .
Ti03 O00F Ti02 100.77(17) . .
Ti03 O00F Ti05 151.7(2) . .
Ti02 O00F Ti05 107.26(17) . .
Ti01 O00G Ti08 103.27(18) . .
Ti01 O00H Ti04 100.64(19) . .
Ti01 O00H Ti0B 154.1(2) . .
Ti04 O00H Ti0B 104.02(17) . .
Ti01 O00I Ti09 116.0(2) . .
Ti01 O00I Ti04 96.95(18) . .
Ti09 O00I Ti04 146.0(2) . .
C01Z O00J Ti03 128.8(4) . .
C01Z O00K Ti0A 132.7(4) . .
C01Z O00K Ti02 129.3(4) . .
Ti0A O00K Ti02 97.10(16) . .
Ti02 O00L Ti06 101.44(18) . .
Ti02 O00L Ti0A 112.14(19) . .
Ti06 O00L Ti0A 145.3(2) . .
C021 O00M Ti02 131.3(4) . .
C021 O00M Ti05 126.5(4) . .
Ti02 O00M Ti05 97.19(16) . .
C022 O00N Ti09 129.5(4) . .
C022 O00N Ti01 131.6(4) . .
Ti09 O00N Ti01 97.37(17) . .
Ti02 O00O Ti07 159.7(2) . .
Ti02 O00O Ti06 99.16(18) . .
Ti07 O00O Ti06 101.03(18) . .
Ti03 O00P Ti08 156.6(2) . .
Ti03 O00P Ti01 103.13(17) . .
Ti08 O00P Ti01 99.98(16) . .
Ti0B O00Q Ti0A 170.2(2) . .
C022 O00R Ti03 131.3(4) . .
Ti07 O00S Ti09 165.4(3) . .
C02A O00T Ti05 136.1(4) . .
C02C O00U Ti06 131.2(4) . .
Ti04 O00V Ti06 166.5(3) . .
C041 O00W Ti07 129.3(6) . .
C041 O00W Ti06 128.0(6) . .
Ti07 O00W Ti06 102.05(19) . .
C02E O00X Ti05 127.2(4) . .
C03M O00Y Ti04 125.7(5) . .
C03M O00Y Ti0B 126.4(5) . .
Ti04 O00Y Ti0B 106.32(18) . .
C028 O00Z Ti04 139.5(4) . .
C02L O010 Ti05 128.4(4) . .
C025 O011 Ti0B 132.2(4) . .
C023 O012 Ti08 135.8(4) . .
C02C O013 Ti0D 134.0(4) . .
C02C O013 Ti07 125.7(4) . .
Ti0D O013 Ti07 100.17(18) . .
C025 O014 Ti08 131.2(4) . .
C02H O015 Ti04 133.1(4) . .
C02F O016 Ti08 135.9(4) . .
C02S O017 Ti0C 132.6(4) . .
C02S O018 Ti09 151.0(5) . .
C04O O019 Ti03 169.7(12) . .
C02H O01A Ti0C 132.8(4) . .
C02U O01B Ti09 136.1(4) . .
C03X O01C Ti0B 132.5(5) . .
C02D O01D Ti0A 137.8(4) . .
C021 O01F Ti0A 133.0(4) . .
C044 O01G Ti08 165.6(6) . .
C03V O01H Ti05 162.3(5) . .
C03R O01I Ti06 161.1(5) . .
C023 O01J Ti0C 134.0(4) . .
C043 O01K Ti09 154.4(7) . .
C02Z O01L Ti0C 134.0(5) . .
C02P O01N Ti0C 137.5(4) . .
C046 O01O Ti0B 137.5(6) . .
C02L O01P Ti07 133.9(4) . .
C04K O01Q Ti0A 145.4(9) . .
C049 O01R Ti07 129.6(6) . .
C049 O01R Ti0D 118.1(7) . .
Ti07 O01R Ti0D 108.6(2) . .
C04E O01S Ti0C 145.4(7) . .
C02T O01U Ti0D 133.1(5) . .
O00J C01Z O00K 123.2(5) . .
O00J C01Z C026 118.8(5) . .
O00K C01Z C026 117.9(6) . .
O01F C021 O00M 122.4(5) . .
O01F C021 C02N 122.6(5) . .
O00M C021 C02N 115.0(5) . .
O00R C022 O00N 121.3(6) . .
O00R C022 C02O 119.1(6) . .
O00N C022 C02O 119.6(6) . .
O01J C023 O012 121.0(6) . .
O01J C023 C027 119.3(6) . .
O012 C023 C027 119.7(7) . .
C04J O024 Ti0D 149.3(8) . .
O014 C025 O011 120.5(6) . .
O014 C025 C02G 120.4(6) . .
O011 C025 C02G 119.1(6) . .
C02D C026 C035 119.8(6) . .
C02D C026 C01Z 122.5(6) . .
C035 C026 C01Z 117.5(6) . .
C02P C027 C036 118.5(7) . .
C02P C027 C023 122.0(7) . .
C036 C027 C023 119.5(7) . .
O00Z C028 C02J 123.1(6) . .
O00Z C028 C03D 117.0(6) . .
C02J C028 C03D 119.9(6) . .
C042 O029 Ti0D 154.9(8) . .
O00T C02A C02I 122.2(6) . .
O00T C02A C03E 119.2(7) . .
C02I C02A C03E 118.6(7) . .
O00U C02C O013 122.9(6) . .
O00U C02C C02V 119.3(6) . .
O013 C02C C02V 117.7(6) . .
O01D C02D C026 122.5(6) . .
O01D C02D C03C 121.1(7) . .
C026 C02D C03C 116.3(7) . .
O00X C02E C02W 117.9(6) . .
O00X C02E C02N 122.2(6) . .
C02W C02E C02N 119.8(6) . .
O016 C02F C02G 124.1(6) . .
O016 C02F C031 118.0(7) . .
C02G C02F C031 117.8(7) . .
C02Y C02G C02F 121.3(7) . .
C02Y C02G C025 118.8(6) . .
C02F C02G C025 119.9(6) . .
O015 C02H O01A 122.5(6) . .
O015 C02H C02J 120.7(6) . .
O01A C02H C02J 116.8(6) . .
C02A C02I C032 118.5(7) . .
C02A C02I C02L 121.6(6) . .
C032 C02I C02L 119.8(7) . .
C03B C02J C028 118.7(7) . .
C03B C02J C02H 119.9(7) . .
C028 C02J C02H 121.3(6) . .
C034 C02K C02M 123.3(7) . .
C034 C02K F01E 119.0(7) . .
C02M C02K F01E 117.7(7) . .
O010 C02L O01P 122.6(6) . .
O010 C02L C02I 120.7(6) . .
O01P C02L C02I 116.7(6) . .
C02K C02M C02V 118.6(6) . .
C02K C02M H02A 120.7 . .
C02V C02M H02A 120.7 . .
C02E C02N C02Q 119.7(6) . .
C02E C02N C021 124.8(6) . .
C02Q C02N C021 115.6(6) . .
C03A C02O C02U 118.2(6) . .
C03A C02O C022 118.1(7) . .
C02U C02O C022 123.7(6) . .
O01N C02P C03I 116.1(7) . .
O01N C02P C027 123.5(6) . .
C03I C02P C027 120.4(8) . .
C030 C02Q C02N 117.4(7) . .
C030 C02Q H02B 121.3 . .
C02N C02Q H02B 121.3 . .
C037 C02R C02Z 120.5(7) . .
C037 C02R C02S 119.2(6) . .
C02Z C02R C02S 120.3(7) . .
O017 C02S O018 122.5(6) . .
O017 C02S C02R 120.6(6) . .
O018 C02S C02R 116.9(7) . .
O01U C02T C033 119.7(7) . .
O01U C02T C02V 122.2(6) . .
C033 C02T C02V 118.1(7) . .
O01B C02U C03N 117.1(7) . .
O01B C02U C02O 123.2(6) . .
C03N C02U C02O 119.6(8) . .
C02M C02V C02T 119.1(6) . .
C02M C02V C02C 119.7(6) . .
C02T C02V C02C 121.2(6) . .
C02X C02W C02E 120.1(7) . .
C02X C02W H02C 119.9 . .
C02E C02W H02C 119.9 . .
C030 C02X C02W 119.1(6) . .
C030 C02X H02D 120.5 . .
C02W C02X H02D 120.5 . .
C038 C02Y C02G 119.0(8) . .
C038 C02Y H02E 120.5 . .
C02G C02Y H02E 120.5 . .
O01L C02Z C039 119.0(7) . .
O01L C02Z C02R 122.6(7) . .
C039 C02Z C02R 118.3(7) . .
F01M C030 C02Q 118.4(7) . .
F01M C030 C02X 117.9(7) . .
C02Q C030 C02X 123.7(7) . .
C03G C031 C02F 120.5(8) . .
C03G C031 H03A 119.8 . .
C02F C031 H03A 119.8 . .
C03L C032 C02I 119.5(8) . .
C03L C032 H03B 120.3 . .
C02I C032 H03B 120.3 . .
C034 C033 C02T 122.2(7) . .
C034 C033 H03C 118.9 . .
C02T C033 H03C 118.9 . .
C033 C034 C02K 118.7(7) . .
C033 C034 H03D 120.6 . .
C02K C034 H03D 120.6 . .
C03T C035 C026 118.5(8) . .
C03T C035 H03E 120.7 . .
C026 C035 H03E 120.7 . .
C03H C036 C027 119.6(8) . .
C03H C036 H03F 120.2 . .
C027 C036 H03F 120.2 . .
C03K C037 C02R 118.6(7) . .
C03K C037 H03G 120.7 . .
C02R C037 H03G 120.7 . .
C03G C038 C02Y 121.2(9) . .
C03G C038 F01T 119.9(8) . .
C02Y C038 F01T 118.9(8) . .
C03J C039 C02Z 122.2(7) . .
C03J C039 H03H 118.9 . .
C02Z C039 H03H 118.9 . .
C03P C03A C02O 118.9(8) . .
C03P C03A H03I 120.5 . .
C02O C03A H03I 120.5 . .
C03Q C03B C02J 119.5(8) . .
C03Q C03B H03J 120.3 . .
C02J C03B H03J 120.3 . .
C03S C03C C02D 122.9(9) . .
C03S C03C H03K 118.5 . .
C02D C03C H03K 118.5 . .
C03Y C03D C028 120.2(8) . .
C03Y C03D H03L 119.9 . .
C028 C03D H03L 119.9 . .
C03F C03E C02A 120.6(8) . .
C03F C03E H03M 119.7 . .
C02A C03E H03M 119.7 . .
C03L C03F C03E 120.3(9) . .
C03L C03F H03N 119.9 . .
C03E C03F H03N 119.9 . .
C038 C03G C031 120.1(8) . .
C038 C03G H03O 119.9 . .
C031 C03G H03O 119.9 . .
C03O C03H F02B 118.6(8) . .
C03O C03H C036 121.7(9) . .
F02B C03H C036 119.8(8) . .
C02P C03I C03O 120.1(8) . .
C02P C03I H03P 120.0 . .
C03O C03I H03P 120.0 . .
C039 C03J C03K 118.3(7) . .
C039 C03J H03Q 120.9 . .
C03K C03J H03Q 120.9 . .
F01V C03K C037 118.7(7) . .
F01V C03K C03J 119.3(7) . .
C037 C03K C03J 122.1(8) . .
C03F C03L C032 122.6(9) . .
C03F C03L F020 119.3(9) . .
C032 C03L F020 118.1(9) . .
C047 C03M C04F 132.1(9) . .
C047 C03M O00Y 113.8(7) . .
C04F C03M O00Y 113.6(7) . .
C040 C03N C02U 121.2(9) . .
C040 C03N H03R 119.4 . .
C02U C03N H03R 119.4 . .
C03H C03O C03I 119.8(8) . .
C03H C03O H03S 120.1 . .
C03I C03O H03S 120.1 . .
C040 C03P F01X 120.6(9) . .
C040 C03P C03A 122.9(9) . .
F01X C03P C03A 116.5(9) . .
C03B C03Q C03Y 125.1(8) . .
C03B C03Q F01Y 118.9(8) . .
C03Y C03Q F01Y 115.9(8) . .
O01I C03R C04H 110.9(8) . .
O01I C03R C045 111.9(7) . .
C04H C03R C045 112.8(10) . .
O01I C03R H03T 106.9 . .
C04H C03R H03T 106.9 . .
C045 C03R H03T 106.9 . .
C03T C03S C03C 120.0(9) . .
C03T C03S H03U 120.0 . .
C03C C03S H03U 120.0 . .
C03S C03T F01W 118.7(8) . .
C03S C03T C035 122.2(9) . .
F01W C03T C035 119.1(9) . .
C049 C03U H03V 109.5 . .
C049 C03U H03W 109.5 . .
H03V C03U H03W 109.5 . .
C049 C03U H03X 109.5 . .
H03V C03U H03X 109.5 . .
H03W C03U H03X 109.5 . .
O01H C03V C048 108.4(8) . .
O01H C03V C04I 107.3(8) . .
C048 C03V C04I 113.9(10) . .
O01H C03V H03Y 109.0 . .
C048 C03V H03Y 109.0 . .
C04I C03V H03Y 109.0 . .
C041 C03W H03Z 109.5 . .
C041 C03W H04A 109.5 . .
H03Z C03W H04A 109.5 . .
C041 C03W H04B 109.5 . .
H03Z C03W H04B 109.5 . .
H04A C03W H04B 109.5 . .
O01C C03X C04C 115.8(7) . .
O01C C03X C03Z 110.4(7) . .
C04C C03X C03Z 113.9(9) . .
O01C C03X H04C 105.2 . .
C04C C03X H04C 105.2 . .
C03Z C03X H04C 105.2 . .
C03D C03Y C03Q 116.5(8) . .
C03D C03Y H04D 121.7 . .
C03Q C03Y H04D 121.7 . .
C03X C03Z H04E 109.5 . .
C03X C03Z H04F 109.5 . .
H04E C03Z H04F 109.5 . .
C03X C03Z H04G 109.5 . .
H04E C03Z H04G 109.5 . .
H04F C03Z H04G 109.5 . .
C03P C040 C03N 119.0(8) . .
C03P C040 H04H 120.5 . .
C03N C040 H04H 120.5 . .
C16 C041 O00W 120.4(9) . .
C16 C041 C03W 126.5(10) . .
O00W C041 C03W 112.5(7) . .
C04T C042 O029 111.4(13) . .
C04T C042 C04G 120.4(16) . .
O029 C042 C04G 106.6(11) . .
C04T C042 H04I 105.8 . .
O029 C042 H04I 105.8 . .
C04G C042 H04I 105.8 . .
C04N C043 C04M 107.6(15) . .
C04N C043 O01K 109.5(14) . .
C04M C043 O01K 107.9(12) . .
C04D C044 O01G 117.0(11) . .
C04D C044 C100 90.4(15) . .
O01G C044 C100 93.3(12) . .
C04D C044 H04J 116.8 . .
O01G C044 H04J 116.8 . .
C100 C044 H04J 116.8 . .
C03R C045 H04K 109.5 . .
C03R C045 H04L 109.5 . .
H04K C045 H04L 109.5 . .
C03R C045 H04M 109.5 . .
H04K C045 H04M 109.5 . .
H04L C045 H04M 109.5 . .
O01O C046 C04B 113.8(10) . .
O01O C046 C15 109.3(11) . .
C04B C046 C15 112.5(11) . .
O01O C046 H04N 106.9 . .
C04B C046 H04N 106.9 . .
C15 C046 H04N 106.9 . .
C03M C047 H04O 109.5 . .
C03M C047 H04P 109.5 . .
H04O C047 H04P 109.5 . .
C03M C047 H04Q 109.5 . .
H04O C047 H04Q 109.5 . .
H04P C047 H04Q 109.5 . .
C03V C048 H04R 109.5 . .
C03V C048 H04S 109.5 . .
H04R C048 H04S 109.5 . .
C03V C048 H04T 109.5 . .
H04R C048 H04T 109.5 . .
H04S C048 H04T 109.5 . .
C04R C049 C03U 128.2(10) . .
C04R C049 O01R 119.6(11) . .
C03U C049 O01R 110.3(8) . .
C04J C04A H04U 109.5 . .
C04J C04A H04V 109.5 . .
H04U C04A H04V 109.5 . .
C04J C04A H04W 109.5 . .
H04U C04A H04W 109.5 . .
H04V C04A H04W 109.5 . .
C046 C04B H04X 109.5 . .
C046 C04B H04Y 109.5 . .
H04X C04B H04Y 109.5 . .
C046 C04B H04Z 109.5 . .
H04X C04B H04Z 109.5 . .
H04Y C04B H04Z 109.5 . .
C03X C04C H05A 109.5 . .
C03X C04C H05B 109.5 . .
H05A C04C H05B 109.5 . .
C03X C04C H05C 109.5 . .
H05A C04C H05C 109.5 . .
H05B C04C H05C 109.5 . .
C044 C04D H05D 109.5 . .
C044 C04D H05E 109.5 . .
H05D C04D H05E 109.5 . .
C044 C04D H05F 109.5 . .
H05D C04D H05F 109.5 . .
H05E C04D H05F 109.5 . .
C3 C04E O01S 112.6(11) . .
C3 C04E C04Q 134.5(15) . .
O01S C04E C04Q 105.1(11) . .
C3 C04E H05G 99.1 . .
O01S C04E H05G 99.1 . .
C04Q C04E H05G 99.1 . .
C03M C04F H05H 109.5 . .
C03M C04F H05I 109.5 . .
H05H C04F H05I 109.5 . .
C03M C04F H05J 109.5 . .
H05H C04F H05J 109.5 . .
H05I C04F H05J 109.5 . .
C042 C04G H05K 109.5 . .
C042 C04G H05L 109.5 . .
H05K C04G H05L 109.5 . .
C042 C04G H05M 109.5 . .
H05K C04G H05M 109.5 . .
H05L C04G H05M 109.5 . .
C03R C04H H05N 109.5 . .
C03R C04H H05O 109.5 . .
H05N C04H H05O 109.5 . .
C03R C04H H05P 109.5 . .
H05N C04H H05P 109.5 . .
H05O C04H H05P 109.5 . .
C03V C04I H05Q 109.5 . .
C03V C04I H05R 109.5 . .
H05Q C04I H05R 109.5 . .
C03V C04I H05S 109.5 . .
H05Q C04I H05S 109.5 . .
H05R C04I H05S 109.5 . .
C04L C04J O024 120.4(13) . .
C04L C04J C04A 117.5(12) . .
O024 C04J C04A 115.5(12) . .
C04U C04K C04S 122.3(13) . .
C04U C04K O01Q 116.4(14) . .
C04S C04K O01Q 113.9(13) . .
C04J C04L H05T 109.5 . .
C04J C04L H05U 109.5 . .
H05T C04L H05U 109.5 . .
C04J C04L H05V 109.5 . .
H05T C04L H05V 109.5 . .
H05U C04L H05V 109.5 . .
C043 C04M H05W 109.5 . .
C043 C04M H05X 109.5 . .
H05W C04M H05X 109.5 . .
C043 C04M H05Y 109.5 . .
H05W C04M H05Y 109.5 . .
H05X C04M H05Y 109.5 . .
C043 C04N H05Z 109.5 . .
C043 C04N H06A 109.5 . .
H05Z C04N H06A 109.5 . .
C043 C04N H06B 109.5 . .
H05Z C04N H06B 109.5 . .
H06A C04N H06B 109.5 . .
C04P C04O C2 127.4(17) . .
C04P C04O O019 126.6(16) . .
C2 C04O O019 105.9(18) . .
C04O C04P H06C 109.5 . .
C04O C04P H06D 109.5 . .
H06C C04P H06D 109.5 . .
C04O C04P H06E 109.5 . .
H06C C04P H06E 109.5 . .
H06D C04P H06E 109.5 . .
C04E C04Q H06F 109.5 . .
C04E C04Q H06G 109.5 . .
H06F C04Q H06G 109.5 . .
C04E C04Q H06H 109.5 . .
H06F C04Q H06H 109.5 . .
H06G C04Q H06H 109.5 . .
C049 C04R H06I 109.5 . .
C049 C04R H06J 109.5 . .
H06I C04R H06J 109.5 . .
C049 C04R H06K 109.5 . .
H06I C04R H06K 109.5 . .
H06J C04R H06K 109.5 . .
C04K C04S H06L 109.5 . .
C04K C04S H06M 109.5 . .
H06L C04S H06M 109.5 . .
C04K C04S H06N 109.5 . .
H06L C04S H06N 109.5 . .
H06M C04S H06N 109.5 . .
C042 C04T H06O 109.5 . .
C042 C04T H06P 109.5 . .
H06O C04T H06P 109.5 . .
C042 C04T H06Q 109.5 . .
H06O C04T H06Q 109.5 . .
H06P C04T H06Q 109.5 . .
C04K C04U H06R 109.5 . .
C04K C04U H06S 109.5 . .
H06R C04U H06S 109.5 . .
C04K C04U H06T 109.5 . .
H06R C04U H06T 109.5 . .
H06S C04U H06T 109.5 . .
C046 C15 H15A 109.5 . .
C046 C15 H15B 109.5 . .
H15A C15 H15B 109.5 . .
C046 C15 H15C 109.5 . .
H15A C15 H15C 109.5 . .
H15B C15 H15C 109.5 . .
C041 C16 H16A 109.5 . .
C041 C16 H16B 109.5 . .
H16A C16 H16B 109.5 . .
C041 C16 H16C 109.5 . .
H16A C16 H16C 109.5 . .
H16B C16 H16C 109.5 . .
C04E C3 H3A 109.5 . .
C04E C3 H3B 109.5 . .
H3A C3 H3B 109.5 . .
C04E C3 H3C 109.5 . .
H3A C3 H3C 109.5 . .
H3B C3 H3C 109.5 . .
C04O C2 H2A 109.5 . .
C04O C2 H2B 109.5 . .
H2A C2 H2B 109.5 . .
C04O C2 H2C 109.5 . .
H2A C2 H2C 109.5 . .
H2B C2 H2C 109.5 . .
C044 C100 C100 147(2) . 2_676
C044 C100 H10B 109.2 . .
C100 C100 H10B 87.9 2_676 .
C044 C100 H10C 108.7 . .
C100 C100 H10C 90.5 2_676 .
H10B C100 H10C 109.5 . .

loop_
_geom_bond_atom_site_label_1
_geom_bond_atom_site_label_2
_geom_bond_distance
_geom_bond_site_symmetry_2
Ti01 O00H 1.822(4) .
Ti01 O00E 1.907(4) .
Ti01 O00I 1.915(4) .
Ti01 O00G 1.929(4) .
Ti01 O00P 2.114(4) .
Ti01 O00N 2.226(4) .
Ti01 Ti04 2.9412(16) .
Ti01 Ti08 3.1092(15) .
Ti01 Ti03 3.1457(15) .
Ti01 Ti09 3.3112(16) .
Ti02 O00E 1.808(4) .
Ti02 O00O 1.842(4) .
Ti02 O00L 1.931(4) .
Ti02 O00F 1.963(4) .
Ti02 O00M 2.085(4) .
Ti02 O00K 2.170(4) .
Ti02 Ti06 3.0081(16) .
Ti02 Ti03 3.0235(15) .
Ti02 Ti05 3.1851(16) .
Ti02 Ti0A 3.2344(17) .
Ti03 O019 1.749(4) .
Ti03 O00P 1.898(4) .
Ti03 O00F 1.962(4) .
Ti03 O00R 2.040(4) .
Ti03 O00J 2.083(4) .
Ti03 O00E 2.094(4) .
Ti04 O00V 1.788(4) .
Ti04 O00Z 1.867(4) .
Ti04 O00H 1.997(4) .
Ti04 O00Y 2.011(4) .
Ti04 O00I 2.013(4) .
Ti04 O015 2.202(4) .
Ti04 Ti0B 3.2295(18) .
Ti05 O01H 1.773(5) .
Ti05 O00T 1.882(4) .
Ti05 O00X 1.896(4) .
Ti05 O00F 1.993(4) .
Ti05 O010 2.092(4) .
Ti05 O00M 2.161(4) .
Ti06 O01I 1.753(4) .
Ti06 O00V 1.856(4) .
Ti06 O00L 1.955(4) .
Ti06 O00W 2.009(4) .
Ti06 O00O 2.103(4) .
Ti06 O00U 2.198(4) .
Ti06 Ti07 3.1062(18) .
Ti07 O00S 1.721(4) .
Ti07 O00O 1.919(4) .
Ti07 O01R 1.974(5) .
Ti07 O00W 1.987(4) .
Ti07 O01P 2.048(5) .
Ti07 O013 2.204(4) .
Ti07 Ti0D 3.2755(18) .
Ti08 O01G 1.755(4) .
Ti08 O016 1.883(5) .
Ti08 O00P 1.942(4) .
Ti08 O00G 2.035(4) .
Ti08 O012 2.070(4) .
Ti08 O014 2.083(5) .
Ti09 O01K 1.749(5) .
Ti09 O01B 1.915(5) .
Ti09 O00S 1.948(4) .
Ti09 O00I 1.990(4) .
Ti09 O018 2.017(4) .
Ti09 O00N 2.183(4) .
Ti0A O01Q 1.755(5) .
Ti0A O00Q 1.874(4) .
Ti0A O01D 1.896(5) .
Ti0A O00L 1.967(4) .
Ti0A O00K 2.145(4) .
Ti0A O01F 2.214(4) .
Ti0B O00Q 1.773(4) .
Ti0B O01O 1.802(4) .
Ti0B O00Y 2.024(4) .
Ti0B O011 2.030(5) .
Ti0B O00H 2.100(4) .
Ti0B O01C 2.227(4) .
Ti0C O01S 1.783(5) .
Ti0C O01N 1.874(5) .
Ti0C O01L 1.885(5) .
Ti0C O01A 2.013(5) .
Ti0C O017 2.048(4) .
Ti0C O01J 2.138(5) .
Ti0D O029 1.739(6) .
Ti0D O024 1.769(6) .
Ti0D O01U 1.886(5) .
Ti0D O01R 2.059(5) .
Ti0D O013 2.064(4) .
O00J C01Z 1.246(7) .
O00K C01Z 1.268(7) .
O00M C021 1.309(7) .
O00N C022 1.282(7) .
O00R C022 1.269(7) .
O00T C02A 1.327(8) .
O00U C02C 1.256(7) .
O00W C041 1.443(8) .
O00X C02E 1.356(7) .
O00Y C03M 1.444(8) .
O00Z C028 1.362(7) .
O010 C02L 1.253(7) .
O011 C025 1.303(7) .
O012 C023 1.287(7) .
O013 C02C 1.300(8) .
O014 C025 1.257(7) .
O015 C02H 1.251(7) .
O016 C02F 1.332(8) .
O017 C02S 1.262(8) .
O018 C02S 1.267(7) .
O019 C04O 1.362(14) .
O01A C02H 1.279(7) .
O01B C02U 1.324(9) .
O01C C03X 1.447(8) .
O01D C02D 1.339(8) .
F01E C02K 1.384(8) .
O01F C021 1.229(7) .
O01G C044 1.443(11) .
O01H C03V 1.424(9) .
O01I C03R 1.426(8) .
O01J C023 1.258(8) .
O01K C043 1.483(12) .
O01L C02Z 1.337(9) .
F01M C030 1.370(8) .
O01N C02P 1.343(8) .
O01O C046 1.417(10) .
O01P C02L 1.298(8) .
O01Q C04K 1.413(12) .
O01R C049 1.486(9) .
O01S C04E 1.451(11) .
F01T C038 1.377(10) .
O01U C02T 1.348(9) .
F01V C03K 1.363(9) .
F01W C03T 1.352(10) .
F01X C03P 1.384(9) .
F01Y C03Q 1.406(8) .
C01Z C026 1.480(8) .
F020 C03L 1.380(9) .
C021 C02N 1.485(8) .
C022 C02O 1.438(8) .
C023 C027 1.467(9) .
O024 C04J 1.394(12) .
C025 C02G 1.462(9) .
C026 C02D 1.412(10) .
C026 C035 1.416(9) .
C027 C02P 1.392(9) .
C027 C036 1.410(10) .
C028 C02J 1.401(9) .
C028 C03D 1.409(9) .
O029 C042 1.433(10) .
C02A C02I 1.405(9) .
C02A C03E 1.406(9) .
F02B C03H 1.346(10) .
C02C C02V 1.486(8) .
C02D C03C 1.416(10) .
C02E C02W 1.399(8) .
C02E C02N 1.411(9) .
C02F C02G 1.400(9) .
C02F C031 1.408(9) .
C02G C02Y 1.392(10) .
C02H C02J 1.489(9) .
C02I C032 1.412(9) .
C02I C02L 1.469(9) .
C02J C03B 1.390(9) .
C02K C034 1.357(10) .
C02K C02M 1.359(9) .
C02M C02V 1.399(9) .
C02M H02A 0.9300 .
C02N C02Q 1.438(9) .
C02O C03A 1.407(9) .
C02O C02U 1.419(10) .
C02P C03I 1.379(9) .
C02Q C030 1.373(9) .
C02Q H02B 0.9300 .
C02R C037 1.409(10) .
C02R C02Z 1.411(9) .
C02R C02S 1.488(9) .
C02T C033 1.381(9) .
C02T C02V 1.422(9) .
C02U C03N 1.405(9) .
C02W C02X 1.396(10) .
C02W H02C 0.9300 .
C02X C030 1.378(10) .
C02X H02D 0.9300 .
C02Y C038 1.376(10) .
C02Y H02E 0.9300 .
C02Z C039 1.379(9) .
C031 C03G 1.384(12) .
C031 H03A 0.9300 .
C032 C03L 1.364(11) .
C032 H03B 0.9300 .
C033 C034 1.351(10) .
C033 H03C 0.9300 .
C034 H03D 0.9300 .
C035 C03T 1.386(11) .
C035 H03E 0.9300 .
C036 C03H 1.379(10) .
C036 H03F 0.9300 .
C037 C03K 1.365(10) .
C037 H03G 0.9300 .
C038 C03G 1.374(12) .
C039 C03J 1.379(11) .
C039 H03H 0.9300 .
C03A C03P 1.397(11) .
C03A H03I 0.9300 .
C03B C03Q 1.320(11) .
C03B H03J 0.9300 .
C03C C03S 1.345(12) .
C03C H03K 0.9300 .
C03D C03Y 1.385(10) .
C03D H03L 0.9300 .
C03E C03F 1.370(11) .
C03E H03M 0.9300 .
C03F C03L 1.327(12) .
C03F H03N 0.9300 .
C03G H03O 0.9300 .
C03H C03O 1.344(11) .
C03I C03O 1.394(12) .
C03I H03P 0.9300 .
C03J C03K 1.400(10) .
C03J H03Q 0.9300 .
C03M C047 1.337(13) .
C03M C04F 1.396(11) .
C03N C040 1.367(12) .
C03N H03R 0.9300 .
C03O H03S 0.9300 .
C03P C040 1.356(13) .
C03Q C03Y 1.388(12) .
C03R C04H 1.466(13) .
C03R C045 1.485(12) .
C03R H03T 0.9800 .
C03S C03T 1.332(13) .
C03S H03U 0.9300 .
C03U C049 1.482(13) .
C03U H03V 0.9600 .
C03U H03W 0.9600 .
C03U H03X 0.9600 .
C03V C048 1.489(15) .
C03V C04I 1.497(13) .
C03V H03Y 0.9800 .
C03W C041 1.466(11) .
C03W H03Z 0.9600 .
C03W H04A 0.9600 .
C03W H04B 0.9600 .
C03X C04C 1.459(12) .
C03X C03Z 1.557(12) .
C03X H04C 0.9800 .
C03Y H04D 0.9300 .
C03Z H04E 0.9600 .
C03Z H04F 0.9600 .
C03Z H04G 0.9600 .
C040 H04H 0.9300 .
C041 C16 1.238(13) .
C042 C04T 1.360(17) .
C042 C04G 1.449(17) .
C042 H04I 0.9800 .
C043 C04N 1.32(2) .
C043 C04M 1.452(16) .
C044 C04D 1.285(15) .
C044 C100 1.87(2) .
C044 H04J 0.9800 .
C045 H04K 0.9600 .
C045 H04L 0.9600 .
C045 H04M 0.9600 .
C046 C04B 1.434(15) .
C046 C15 1.508(15) .
C046 H04N 0.9800 .
C047 H04O 0.9600 .
C047 H04P 0.9600 .
C047 H04Q 0.9600 .
C048 H04R 0.9600 .
C048 H04S 0.9600 .
C048 H04T 0.9600 .
C049 C04R 1.282(15) .
C04A C04J 1.446(16) .
C04A H04U 0.9600 .
C04A H04V 0.9600 .
C04A H04W 0.9600 .
C04B H04X 0.9600 .
C04B H04Y 0.9600 .
C04B H04Z 0.9600 .
C04C H05A 0.9600 .
C04C H05B 0.9600 .
C04C H05C 0.9600 .
C04D H05D 0.9600 .
C04D H05E 0.9600 .
C04D H05F 0.9600 .
C04E C3 1.423(17) .
C04E C04Q 1.550(18) .
C04E H05G 0.9800 .
C04F H05H 0.9600 .
C04F H05I 0.9600 .
C04F H05J 0.9600 .
C04G H05K 0.9600 .
C04G H05L 0.9600 .
C04G H05M 0.9600 .
C04H H05N 0.9600 .
C04H H05O 0.9600 .
C04H H05P 0.9600 .
C04I H05Q 0.9600 .
C04I H05R 0.9600 .
C04I H05S 0.9600 .
C04J C04L 1.392(15) .
C04K C04U 1.335(17) .
C04K C04S 1.407(18) .
C04L H05T 0.9600 .
C04L H05U 0.9600 .
C04L H05V 0.9600 .
C04M H05W 0.9600 .
C04M H05X 0.9600 .
C04M H05Y 0.9600 .
C04N H05Z 0.9600 .
C04N H06A 0.9600 .
C04N H06B 0.9600 .
C04O C04P 1.276(19) .
C04O C2 1.33(3) .
C04P H06C 0.9600 .
C04P H06D 0.9600 .
C04P H06E 0.9600 .
C04Q H06F 0.9600 .
C04Q H06G 0.9600 .
C04Q H06H 0.9600 .
C04R H06I 0.9600 .
C04R H06J 0.9600 .
C04R H06K 0.9600 .
C04S H06L 0.9600 .
C04S H06M 0.9600 .
C04S H06N 0.9600 .
C04T H06O 0.9600 .
C04T H06P 0.9600 .
C04T H06Q 0.9600 .
C04U H06R 0.9600 .
C04U H06S 0.9600 .
C04U H06T 0.9600 .
C15 H15A 0.9600 .
C15 H15B 0.9600 .
C15 H15C 0.9600 .
C16 H16A 0.9600 .
C16 H16B 0.9600 .
C16 H16C 0.9600 .
C3 H3A 0.9600 .
C3 H3B 0.9600 .
C3 H3C 0.9600 .
C2 H2A 0.9600 .
C2 H2B 0.9600 .
C2 H2C 0.9600 .
C100 C100 1.95(4) 2_676
C100 H10B 0.9600 .
C100 H10C 0.9600 .

loop_
_geom_hbond_atom_site_label_D
_geom_hbond_atom_site_label_H
_geom_hbond_atom_site_label_A
_geom_hbond_distance_DH
_geom_hbond_distance_HA
_geom_hbond_distance_DA
_geom_hbond_angle_DHA
_geom_hbond_site_symmetry_A
C034 H03D O00T 0.93 2.55 3.414(9) 154.5 2_665
C03B H03J O01S 0.93 2.55 3.352(10) 144.3 .
C03U H03V O01P 0.96 2.63 3.399(10) 137.6 .
C045 H04M O00U 0.96 2.59 3.161(11) 118.1 .
C04H H05N F01M 0.96 2.57 3.204(12) 123.8 2_565
C04I H05Q F01W 0.96 2.53 3.418(12) 153.7 2_675
C04R H06J F02B 0.96 2.33 3.133(17) 140.5 1_545

loop_
_platon_squeeze_void_nr
_platon_squeeze_void_average_x
_platon_squeeze_void_average_y
_platon_squeeze_void_average_z
_platon_squeeze_void_volume
_platon_squeeze_void_count_electrons
1 -0.094 0.211 0.159 428.9 -5.3
2 0.094 0.789 0.841 428.8 -5.1
3 0.096 0.402 0.689 19.4 0.8
4 0.288 0.087 0.669 41.4 1.1
5 0.250 0.250 0.046 6.8 0.1
6 0.711 0.913 0.331 41.1 0.9
7 0.750 0.750 0.954 6.7 0.1
8 0.904 0.598 0.311 20.5 0.5
